data_2104373
loop_
_publ_author_name
'Weber, Thomas'
'Dshemuchadse, Julia'
'Kobas, Miroslav'
'Conrad, Matthias'
'Harbrecht, Bernd'
'Steurer, Walter'

_publ_section_title
;
 Large, larger, largest -- a family of cluster-based tantalum copper
 aluminides with giant unit cells. I. Structure solution and refinement
;
_journal_issue 3
_journal_name_full 'Acta Crystallographica Section B'
_journal_page_first 308
_journal_page_last 317
_journal_paper_doi 10.1107/S0108768109014001
_journal_volume 65
_journal_year 2009
_chemical_formula_sum 'Al282.23 Ta161.77'
_chemical_formula_weight 36886.85
_chemical_name_systematic
;
 ?
;
_space_group_IT_number 216
_symmetry_cell_setting cubic
_symmetry_space_group_name_Hall 'F -4 2 3'
_symmetry_space_group_name_H-M 'F -4 3 m'
_atom_sites_solution_secondary difmap
_audit_creation_method SHELXL-97
_cell_angle_alpha 90.00
_cell_angle_beta 90.00
_cell_angle_gamma 90.00
_cell_formula_units_Z 1
_cell_length_a 19.16630(10)
_cell_length_b 19.16630(10)
_cell_length_c 19.16630(10)
_cell_measurement_reflns_used 9013
_cell_measurement_temperature 293(2)
_cell_measurement_theta_max 66.6437
_cell_measurement_theta_min 4.2455
_cell_volume 7040.68(6)
_computing_cell_refinement
;
CrysAlis RED, Oxford Diffraction Ltd.,
Version 1.171.32.24 (release 21-04-2008 CrysAlis171 .NET)
(compiled Apr 21 2008,18:23:10)
;
_computing_data_collection
;
CrysAlis CCD, Oxford Diffraction Ltd.,
Version 1.171.32.24 (release 21-04-2008 CrysAlis171 .NET)
(compiled Apr 21 2008,18:23:10)
;
_computing_data_reduction
;
CrysAlis RED, Oxford Diffraction Ltd.,
Version 1.171.32.24 (release 21-04-2008 CrysAlis171 .NET)
(compiled Apr 21 2008,18:23:10)
;
_computing_structure_refinement 'SHELXL-97 (Sheldrick, 1997)'
_diffrn_ambient_temperature 293(2)
_diffrn_detector_area_resol_mean 8.1188
_diffrn_measured_fraction_theta_full 0.997
_diffrn_measured_fraction_theta_max 0.911
_diffrn_measurement_device_type 'Goniometer Xcalibur, detector: Onyx CCD'
_diffrn_measurement_method \w-scan
_diffrn_radiation_monochromator graphite
_diffrn_radiation_source 'Enhance (Mo) X-ray Source'
_diffrn_radiation_type MoK\a
_diffrn_radiation_wavelength 0.71073
_diffrn_reflns_av_R_equivalents 0.0560
_diffrn_reflns_av_sigmaI/netI 0.0537
_diffrn_reflns_limit_h_max 35
_diffrn_reflns_limit_h_min -49
_diffrn_reflns_limit_k_max 30
_diffrn_reflns_limit_k_min -46
_diffrn_reflns_limit_l_max 48
_diffrn_reflns_limit_l_min -49
_diffrn_reflns_number 33911
_diffrn_reflns_theta_full 55.00
_diffrn_reflns_theta_max 67.28
_diffrn_reflns_theta_min 4.25
_exptl_absorpt_coefficient_mu 63.414
_exptl_absorpt_correction_T_max 0.3636
_exptl_absorpt_correction_T_min 0.1858
_exptl_absorpt_correction_type multi-scan
_exptl_absorpt_process_details
;
CrysAlis RED, Oxford Diffraction Ltd.,
Version 1.171.32.24 (release 21-04-2008 CrysAlis171 .NET)
(compiled Apr 21 2008,18:23:10)
Empirical absorption correction using spherical harmonics,
 implemented in SCALE3 ABSPACK scaling algorithm.
;
_exptl_crystal_colour 'metallic light grey'
_exptl_crystal_density_diffrn 8.700
_exptl_crystal_density_method 'not measured'
_exptl_crystal_description irregular
_exptl_crystal_F_000 15478
_exptl_crystal_size_max 0.04
_exptl_crystal_size_mid 0.02
_exptl_crystal_size_min 0.02
_refine_diff_density_max 9.802
_refine_diff_density_min -10.346
_refine_ls_abs_structure_details 'Flack H D (1983), Acta Cryst. A39, 876-881, 2374 Friedel pairs'
_refine_ls_abs_structure_Flack 0.548(17)
_refine_ls_extinction_method none
_refine_ls_goodness_of_fit_ref 0.895
_refine_ls_matrix_type full
_refine_ls_number_parameters 62
_refine_ls_number_reflns 5264
_refine_ls_number_restraints 0
_refine_ls_restrained_S_all 0.895
_refine_ls_R_factor_all 0.0602
_refine_ls_R_factor_gt 0.0383
_refine_ls_shift/su_max 0.002
_refine_ls_shift/su_mean 0.000
_refine_ls_structure_factor_coef Fsqd
_refine_ls_weighting_details 'calc w=1/[\s^2^(Fo^2^)+(0.0426P)^2^+0.0000P] where P=(Fo^2^+2Fc^2^)/3'
_refine_ls_weighting_scheme calc
_refine_ls_wR_factor_gt 0.0807
_refine_ls_wR_factor_ref 0.0843
_reflns_number_gt 3661
_reflns_number_total 5264
_reflns_threshold_expression >2sigma(I)
_cod_data_source_file sn5082.cif
_cod_data_source_block at19
_cod_database_code 2104373
_cod_database_fobs_code 2104373

loop_
_symmetry_equiv_pos_as_xyz
'x, y, z'
'-x, -y, z'
'-x, y, -z'
'x, -y, -z'
'z, x, y'
'z, -x, -y'
'-z, -x, y'
'-z, x, -y'
'y, z, x'
'-y, z, -x'
'y, -z, -x'
'-y, -z, x'
'y, x, z'
'-y, -x, z'
'y, -x, -z'
'-y, x, -z'
'x, z, y'
'-x, z, -y'
'-x, -z, y'
'x, -z, -y'
'z, y, x'
'z, -y, -x'
'-z, y, -x'
'-z, -y, x'
'x, y+1/2, z+1/2'
'-x, -y+1/2, z+1/2'
'-x, y+1/2, -z+1/2'
'x, -y+1/2, -z+1/2'
'z, x+1/2, y+1/2'
'z, -x+1/2, -y+1/2'
'-z, -x+1/2, y+1/2'
'-z, x+1/2, -y+1/2'
'y, z+1/2, x+1/2'
'-y, z+1/2, -x+1/2'
'y, -z+1/2, -x+1/2'
'-y, -z+1/2, x+1/2'
'y, x+1/2, z+1/2'
'-y, -x+1/2, z+1/2'
'y, -x+1/2, -z+1/2'
'-y, x+1/2, -z+1/2'
'x, z+1/2, y+1/2'
'-x, z+1/2, -y+1/2'
'-x, -z+1/2, y+1/2'
'x, -z+1/2, -y+1/2'
'z, y+1/2, x+1/2'
'z, -y+1/2, -x+1/2'
'-z, y+1/2, -x+1/2'
'-z, -y+1/2, x+1/2'
'x+1/2, y, z+1/2'
'-x+1/2, -y, z+1/2'
'-x+1/2, y, -z+1/2'
'x+1/2, -y, -z+1/2'
'z+1/2, x, y+1/2'
'z+1/2, -x, -y+1/2'
'-z+1/2, -x, y+1/2'
'-z+1/2, x, -y+1/2'
'y+1/2, z, x+1/2'
'-y+1/2, z, -x+1/2'
'y+1/2, -z, -x+1/2'
'-y+1/2, -z, x+1/2'
'y+1/2, x, z+1/2'
'-y+1/2, -x, z+1/2'
'y+1/2, -x, -z+1/2'
'-y+1/2, x, -z+1/2'
'x+1/2, z, y+1/2'
'-x+1/2, z, -y+1/2'
'-x+1/2, -z, y+1/2'
'x+1/2, -z, -y+1/2'
'z+1/2, y, x+1/2'
'z+1/2, -y, -x+1/2'
'-z+1/2, y, -x+1/2'
'-z+1/2, -y, x+1/2'
'x+1/2, y+1/2, z'
'-x+1/2, -y+1/2, z'
'-x+1/2, y+1/2, -z'
'x+1/2, -y+1/2, -z'
'z+1/2, x+1/2, y'
'z+1/2, -x+1/2, -y'
'-z+1/2, -x+1/2, y'
'-z+1/2, x+1/2, -y'
'y+1/2, z+1/2, x'
'-y+1/2, z+1/2, -x'
'y+1/2, -z+1/2, -x'
'-y+1/2, -z+1/2, x'
'y+1/2, x+1/2, z'
'-y+1/2, -x+1/2, z'
'y+1/2, -x+1/2, -z'
'-y+1/2, x+1/2, -z'
'x+1/2, z+1/2, y'
'-x+1/2, z+1/2, -y'
'-x+1/2, -z+1/2, y'
'x+1/2, -z+1/2, -y'
'z+1/2, y+1/2, x'
'z+1/2, -y+1/2, -x'
'-z+1/2, y+1/2, -x'
'-z+1/2, -y+1/2, x'

loop_
_atom_site_type_symbol
_atom_site_label
_atom_site_fract_x
_atom_site_fract_y
_atom_site_fract_z
_atom_site_U_iso_or_equiv
_atom_site_adp_type
_atom_site_calc_flag
_atom_site_refinement_flags
_atom_site_occupancy
_atom_site_disorder_assembly
_atom_site_disorder_group
Ta Ta1 0.0000 0.0000 0.0000 0.00525(11) Uani d S 1 . .
Ta Ta2 0.911720(16) 0.911720(16) 0.911720(16) 0.00984(8) Uani d S 1 . .
Ta Ta3A 0.18428(3) 0.18428(3) 0.00740(4) 0.00570(5) Uiso d SP 0.817(6) . .
Ta Ta3B 0.19052(13) 0.19052(13) 0.00006(17) 0.00570(5) Uiso d SP 0.183(6) . .
Ta Ta4 0.2500 0.2500 0.2500 0.00585(12) Uani d S 1 . .
Ta Ta5 0.156905(15) 0.156905(15) 0.156905(15) 0.00663(6) Uani d S 1 . .
Ta Ta6 0.406582(13) 0.406582(13) 0.406582(13) 0.00521(6) Uani d S 1 . .
Ta Ta7 0.656028(10) 0.656028(10) 0.527230(14) 0.00735(4) Uani d S 1 . .
Ta Ta8 0.7500 0.7500 0.7500 0.00539(11) Uani d S 1 . .
Al Al1A 0.04698(14) 0.04698(14) 0.14065(18) 0.0086(6) Uiso d SP 0.712(10) . .
Al Al1B 0.0290(7) 0.0290(7) 0.1449(9) 0.0086(6) Uiso d SP 0.144(5) . .
Al Al1C 0.0754(5) 0.0754(5) 0.0942(7) 0.0086(6) Uiso d SP 0.144(5) . .
Al Al2 0.29609(9) 0.29609(9) 0.39545(12) 0.0084(3) Uiso d S 1 . .
Al Al3 0.42297(14) 0.42297(14) 0.26287(19) 0.0102(3) Uiso d SP 0.8797(18) . .
Ta AL3T 0.43220(10) 0.43220(10) 0.24154(15) 0.0102(3) Uiso d SP 0.1203(18) . .
Al Al4 0.55230(19) 0.55230(19) 0.55230(19) 0.0238(11) Uiso d S 1 . .
Al Al5 0.6606(2) 0.5000 0.5000 0.0190(7) Uiso d S 1 . .
Al Al6 0.8427(5) 0.8279(3) 0.8279(3) 0.022(2) Uiso d SP 0.33 . .
Al Al7 0.66720(12) 0.66720(12) 0.66720(12) 0.0085(6) Uiso d S 1 . .
Al Al8 0.9003(3) 0.7581(2) 0.7581(2) 0.0190(12) Uiso d SP 0.50 . .
Al Al9A 0.9261(3) 0.9261(3) 0.7651(2) 0.0084(5) Uiso d SP 0.79(3) . .
Al Al9B 0.9152(12) 0.9152(12) 0.7694(9) 0.0084(5) Uiso d SP 0.21(3) . .

loop_
_atom_site_aniso_label
_atom_site_aniso_U_11
_atom_site_aniso_U_22
_atom_site_aniso_U_33
_atom_site_aniso_U_12
_atom_site_aniso_U_13
_atom_site_aniso_U_23
Ta1 0.00525(11) 0.00525(11) 0.00525(11) 0.000 0.000 0.000
Ta2 0.00984(8) 0.00984(8) 0.00984(8) -0.00051(8) -0.00051(8) -0.00051(8)
Ta4 0.00585(12) 0.00585(12) 0.00585(12) 0.000 0.000 0.000
Ta5 0.00663(6) 0.00663(6) 0.00663(6) 0.00206(8) 0.00206(8) 0.00206(8)
Ta6 0.00521(6) 0.00521(6) 0.00521(6) 0.00035(6) 0.00035(6) 0.00035(6)
Ta7 0.00838(5) 0.00838(5) 0.00531(7) 0.00026(8) -0.00054(5) -0.00054(5)
Ta8 0.00539(11) 0.00539(11) 0.00539(11) 0.000 0.000 0.000

loop_
_atom_type_symbol
_atom_type_description
_atom_type_scat_dispersion_real
_atom_type_scat_dispersion_imag
_atom_type_scat_source
Al Al 0.0645 0.0514 'International Tables Vol C Tables 4.2.6.8 and 6.1.1.4'
Ta Ta -0.7052 6.5227 'International Tables Vol C Tables 4.2.6.8 and 6.1.1.4'

loop_
_geom_angle_atom_site_label_1
_geom_angle_atom_site_label_2
_geom_angle_atom_site_label_3
_geom_angle_site_symmetry_1
_geom_angle_site_symmetry_3
_geom_angle
_geom_angle_publ_flag
Al1C Ta1 Al1C . 5 10.8(5) ?
Al1C Ta1 Al1C . 9 10.8(5) ?
Al1C Ta1 Al1C 5 9 10.8(5) ?
Al1C Ta1 Al1C . 8 114.9(2) ?
Al1C Ta1 Al1C 5 8 116.0(3) ?
Al1C Ta1 Al1C 9 8 106.30(15) ?
Al1C Ta1 Al1C . 7 106.30(15) ?
Al1C Ta1 Al1C 5 7 116.0(3) ?
Al1C Ta1 Al1C 9 7 114.9(2) ?
Al1C Ta1 Al1C 8 7 97.0(6) ?
Al1C Ta1 Al1C . 4 116.0(3) ?
Al1C Ta1 Al1C 5 4 106.30(15) ?
Al1C Ta1 Al1C 9 4 114.9(2) ?
Al1C Ta1 Al1C 8 4 106.30(15) ?
Al1C Ta1 Al1C 7 4 114.9(2) ?
Al1C Ta1 Al1C . 3 116.0(3) ?
Al1C Ta1 Al1C 5 3 114.9(2) ?
Al1C Ta1 Al1C 9 3 106.30(15) ?
Al1C Ta1 Al1C 8 3 10.8(5) ?
Al1C Ta1 Al1C 7 3 106.30(15) ?
Al1C Ta1 Al1C 4 3 97.0(6) ?
Al1C Ta1 Al1C . 12 106.30(15) ?
Al1C Ta1 Al1C 5 12 114.9(2) ?
Al1C Ta1 Al1C 9 12 116.0(3) ?
Al1C Ta1 Al1C 8 12 106.30(15) ?
Al1C Ta1 Al1C 7 12 10.8(5) ?
Al1C Ta1 Al1C 4 12 106.30(15) ?
Al1C Ta1 Al1C 3 12 114.9(2) ?
Al1C Ta1 Al1C . 11 114.9(2) ?
Al1C Ta1 Al1C 5 11 106.30(15) ?
Al1C Ta1 Al1C 9 11 116.0(3) ?
Al1C Ta1 Al1C 8 11 114.9(2) ?
Al1C Ta1 Al1C 7 11 106.30(15) ?
Al1C Ta1 Al1C 4 11 10.8(5) ?
Al1C Ta1 Al1C 3 11 106.30(15) ?
Al1C Ta1 Al1C 12 11 97.0(6) ?
Al1C Ta1 Al1C . 6 106.30(15) ?
Al1C Ta1 Al1C 5 6 97.0(6) ?
Al1C Ta1 Al1C 9 6 106.30(15) ?
Al1C Ta1 Al1C 8 6 116.0(3) ?
Al1C Ta1 Al1C 7 6 116.0(3) ?
Al1C Ta1 Al1C 4 6 10.8(5) ?
Al1C Ta1 Al1C 3 6 106.30(15) ?
Al1C Ta1 Al1C 12 6 106.30(15) ?
Al1C Ta1 Al1C 11 6 10.8(5) ?
Al1C Ta1 Al1C . 2 97.0(6) ?
Al1C Ta1 Al1C 5 2 106.30(15) ?
Al1C Ta1 Al1C 9 2 106.30(15) ?
Al1C Ta1 Al1C 8 2 106.30(15) ?
Al1C Ta1 Al1C 7 2 10.8(5) ?
Al1C Ta1 Al1C 4 2 116.0(3) ?
Al1C Ta1 Al1C 3 2 116.0(3) ?
Al1C Ta1 Al1C 12 2 10.8(5) ?
Al1C Ta1 Al1C 11 2 106.30(15) ?
Al1C Ta1 Al1C 6 2 114.9(2) ?
Al1C Ta1 Al1C . 10 106.30(15) ?
Al1C Ta1 Al1C 5 10 106.30(15) ?
Al1C Ta1 Al1C 9 10 97.0(6) ?
Al1C Ta1 Al1C 8 10 10.8(5) ?
Al1C Ta1 Al1C 7 10 106.30(15) ?
Al1C Ta1 Al1C 4 10 106.30(15) ?
Al1C Ta1 Al1C 3 10 10.8(5) ?
Al1C Ta1 Al1C 12 10 116.0(3) ?
Al1C Ta1 Al1C 11 10 116.0(3) ?
Al1C Ta1 Al1C 6 10 114.9(2) ?
Al1C Ta1 Al1C 2 10 114.9(2) ?
Al6 Ta2 Al6 . 9 8.8(4) ?
Al6 Ta2 Al6 . 5 8.8(4) ?
Al6 Ta2 Al6 9 5 8.8(4) ?
Al6 Ta2 Al9B . . 54.3(7) ?
Al6 Ta2 Al9B 9 . 61.8(7) ?
Al6 Ta2 Al9B 5 . 54.3(7) ?
Al6 Ta2 Al9B . 5 61.8(7) ?
Al6 Ta2 Al9B 9 5 54.3(7) ?
Al6 Ta2 Al9B 5 5 54.3(7) ?
Al9B Ta2 Al9B . 5 92.8(9) ?
Al6 Ta2 Al9B . 9 54.3(7) ?
Al6 Ta2 Al9B 9 9 54.3(7) ?
Al6 Ta2 Al9B 5 9 61.8(7) ?
Al9B Ta2 Al9B . 9 92.8(9) ?
Al9B Ta2 Al9B 5 9 92.8(9) ?
Al6 Ta2 Al1B . 12_666 117.9(3) ?
Al6 Ta2 Al1B 9 12_666 115.1(4) ?
Al6 Ta2 Al1B 5 12_666 123.7(4) ?
Al9B Ta2 Al1B . 12_666 145.0(4) ?
Al9B Ta2 Al1B 5 12_666 113.8(5) ?
Al9B Ta2 Al1B 9 12_666 64.8(7) ?
Al6 Ta2 Al1B . 11_666 115.1(4) ?
Al6 Ta2 Al1B 9 11_666 117.9(3) ?
Al6 Ta2 Al1B 5 11_666 123.7(4) ?
Al9B Ta2 Al1B . 11_666 113.8(5) ?
Al9B Ta2 Al1B 5 11_666 145.0(4) ?
Al9B Ta2 Al1B 9 11_666 64.8(7) ?
Al1B Ta2 Al1B 12_666 11_666 33.3(8) ?
Al6 Ta2 Al1B . 7_666 123.7(4) ?
Al6 Ta2 Al1B 9 7_666 115.1(4) ?
Al6 Ta2 Al1B 5 7_666 117.9(3) ?
Al9B Ta2 Al1B . 7_666 145.0(4) ?
Al9B Ta2 Al1B 5 7_666 64.8(7) ?
Al9B Ta2 Al1B 9 7_666 113.8(5) ?
Al1B Ta2 Al1B 12_666 7_666 69.9(8) ?
Al1B Ta2 Al1B 11_666 7_666 98.6(4) ?
Al6 Ta2 Al1B . 4_666 115.1(4) ?
Al6 Ta2 Al1B 9 4_666 123.7(4) ?
Al6 Ta2 Al1B 5 4_666 117.9(3) ?
Al9B Ta2 Al1B . 4_666 64.8(7) ?
Al9B Ta2 Al1B 5 4_666 145.0(4) ?
Al9B Ta2 Al1B 9 4_666 113.8(5) ?
Al1B Ta2 Al1B 12_666 4_666 98.6(4) ?
Al1B Ta2 Al1B 11_666 4_666 69.9(8) ?
Al1B Ta2 Al1B 7_666 4_666 118.5(7) ?
Al6 Ta2 Al1B . 8_666 123.7(4) ?
Al6 Ta2 Al1B 9 8_666 117.9(3) ?
Al6 Ta2 Al1B 5 8_666 115.1(4) ?
Al9B Ta2 Al1B . 8_666 113.8(5) ?
Al9B Ta2 Al1B 5 8_666 64.8(7) ?
Al9B Ta2 Al1B 9 8_666 145.0(4) ?
Al1B Ta2 Al1B 12_666 8_666 98.6(4) ?
Al1B Ta2 Al1B 11_666 8_666 118.5(6) ?
Al1B Ta2 Al1B 7_666 8_666 33.3(8) ?
Al1B Ta2 Al1B 4_666 8_666 98.6(4) ?
Al6 Ta2 Al1B . 3_666 117.9(3) ?
Al6 Ta2 Al1B 9 3_666 123.7(4) ?
Al6 Ta2 Al1B 5 3_666 115.1(4) ?
Al9B Ta2 Al1B . 3_666 64.8(7) ?
Al9B Ta2 Al1B 5 3_666 113.8(5) ?
Al9B Ta2 Al1B 9 3_666 145.0(4) ?
Al1B Ta2 Al1B 12_666 3_666 118.5(7) ?
Al1B Ta2 Al1B 11_666 3_666 98.6(4) ?
Al1B Ta2 Al1B 7_666 3_666 98.6(4) ?
Al1B Ta2 Al1B 4_666 3_666 33.3(8) ?
Al1B Ta2 Al1B 8_666 3_666 69.9(8) ?
Al8 Ta3A AL3T 12_664 30 120.87(6) ?
Al8 Ta3A AL3T 12_664 58 120.87(6) ?
AL3T Ta3A AL3T 30 58 118.20(11) ?
Al8 Ta3A Al9B 12_664 12_664 69.3(6) ?
AL3T Ta3A Al9B 30 12_664 144.3(3) ?
AL3T Ta3A Al9B 58 12_664 65.0(7) ?
Al8 Ta3A Al9B 12_664 7_664 69.3(6) ?
AL3T Ta3A Al9B 30 7_664 65.0(7) ?
AL3T Ta3A Al9B 58 7_664 144.3(3) ?
Al9B Ta3A Al9B 12_664 7_664 92.0(12) ?
Al8 Ta3A Al9A 12_664 12_664 74.45(17) ?
AL3T Ta3A Al9A 30 12_664 144.98(10) ?
AL3T Ta3A Al9A 58 12_664 58.82(17) ?
Al9B Ta3A Al9A 12_664 12_664 6.2(5) ?
Al9B Ta3A Al9A 7_664 12_664 97.3(7) ?
Al8 Ta3A Al9A 12_664 7_664 74.45(17) ?
AL3T Ta3A Al9A 30 7_664 58.82(17) ?
AL3T Ta3A Al9A 58 7_664 144.98(10) ?
Al9B Ta3A Al9A 12_664 7_664 97.3(7) ?
Al9B Ta3A Al9A 7_664 7_664 6.2(5) ?
Al9A Ta3A Al9A 12_664 7_664 102.3(3) ?
Al8 Ta3A Al1A 12_664 5 136.83(13) ?
AL3T Ta3A Al1A 30 5 42.05(9) ?
AL3T Ta3A Al1A 58 5 91.05(10) ?
Al9B Ta3A Al1A 12_664 5 105.3(3) ?
Al9B Ta3A Al1A 7_664 5 68.1(5) ?
Al9A Ta3A Al1A 12_664 5 104.20(10) ?
Al9A Ta3A Al1A 7_664 5 63.56(16) ?
Al8 Ta3A Al1A 12_664 9 136.83(13) ?
AL3T Ta3A Al1A 30 9 91.05(10) ?
AL3T Ta3A Al1A 58 9 42.05(9) ?
Al9B Ta3A Al1A 12_664 9 68.1(5) ?
Al9B Ta3A Al1A 7_664 9 105.3(3) ?
Al9A Ta3A Al1A 12_664 9 63.56(16) ?
Al9A Ta3A Al1A 7_664 9 104.20(10) ?
Al1A Ta3A Al1A 5 9 52.63(14) ?
Al8 Ta3A Al2 12_664 28 98.09(13) ?
AL3T Ta3A Al2 30 28 62.16(7) ?
AL3T Ta3A Al2 58 28 106.36(7) ?
Al9B Ta3A Al2 12_664 28 153.5(3) ?
Al9B Ta3A Al2 7_664 28 105.5(5) ?
Al9A Ta3A Al2 12_664 28 151.82(10) ?
Al9A Ta3A Al2 7_664 28 101.64(13) ?
Al1A Ta3A Al2 5 28 99.62(7) ?
Al1A Ta3A Al2 9 28 123.63(9) ?
Al8 Ta3A Al2 12_664 51 98.09(13) ?
AL3T Ta3A Al2 30 51 106.36(7) ?
AL3T Ta3A Al2 58 51 62.16(7) ?
Al9B Ta3A Al2 12_664 51 105.5(5) ?
Al9B Ta3A Al2 7_664 51 153.5(3) ?
Al9A Ta3A Al2 12_664 51 101.64(13) ?
Al9A Ta3A Al2 7_664 51 151.82(10) ?
Al1A Ta3A Al2 5 51 123.63(9) ?
Al1A Ta3A Al2 9 51 99.62(7) ?
Al2 Ta3A Al2 28 51 51.73(9) ?
Al8 Ta3A Al8 12_664 81_444 7.0(2) ?
AL3T Ta3A Al8 30 81_444 120.42(6) ?
AL3T Ta3A Al8 58 81_444 120.42(6) ?
Al9B Ta3A Al8 12_664 81_444 73.9(5) ?
Al9B Ta3A Al8 7_664 81_444 73.9(5) ?
Al9A Ta3A Al8 12_664 81_444 78.65(16) ?
Al9A Ta3A Al8 7_664 81_444 78.65(16) ?
Al1A Ta3A Al8 5 81_444 141.95(11) ?
Al1A Ta3A Al8 9 81_444 141.95(11) ?
Al2 Ta3A Al8 28 81_444 91.78(11) ?
Al2 Ta3A Al8 51 81_444 91.78(11) ?
Al8 Ta3B Al8 12_664 81_444 7.7(2) ?
Al8 Ta3B Al9B 12_664 12_664 73.0(6) ?
Al8 Ta3B Al9B 81_444 12_664 78.1(5) ?
Al8 Ta3B Al9B 12_664 7_664 73.0(6) ?
Al8 Ta3B Al9B 81_444 7_664 78.1(5) ?
Al9B Ta3B Al9B 12_664 7_664 93.7(12) ?
Al8 Ta3B Al9A 12_664 12_664 78.16(19) ?
Al8 Ta3B Al9A 81_444 12_664 82.83(18) ?
Al9B Ta3B Al9A 12_664 12_664 6.2(5) ?
Al9B Ta3B Al9A 7_664 12_664 98.7(7) ?
Al8 Ta3B Al9A 12_664 7_664 78.16(19) ?
Al8 Ta3B Al9A 81_444 7_664 82.83(18) ?
Al9B Ta3B Al9A 12_664 7_664 98.7(7) ?
Al9B Ta3B Al9A 7_664 7_664 6.2(5) ?
Al9A Ta3B Al9A 12_664 7_664 103.4(3) ?
Al8 Ta3B Al2 12_664 28 103.54(17) ?
Al8 Ta3B Al2 81_444 28 96.63(16) ?
Al9B Ta3B Al2 12_664 28 157.6(4) ?
Al9B Ta3B Al2 7_664 28 106.7(5) ?
Al9A Ta3B Al2 12_664 28 154.02(14) ?
Al9A Ta3B Al2 7_664 28 102.29(14) ?
Al8 Ta3B Al2 12_664 51 103.54(17) ?
Al8 Ta3B Al2 81_444 51 96.63(16) ?
Al9B Ta3B Al2 12_664 51 106.7(5) ?
Al9B Ta3B Al2 7_664 51 157.6(4) ?
Al9A Ta3B Al2 12_664 51 102.29(14) ?
Al9A Ta3B Al2 7_664 51 154.02(14) ?
Al2 Ta3B Al2 28 51 51.83(10) ?
Al8 Ta3B AL3T 12_664 58 124.56(9) ?
Al8 Ta3B AL3T 81_444 58 124.27(9) ?
Al9B Ta3B AL3T 12_664 58 63.9(7) ?
Al9B Ta3B AL3T 7_664 58 139.6(3) ?
Al9A Ta3B AL3T 12_664 58 57.73(17) ?
Al9A Ta3B AL3T 7_664 58 139.34(16) ?
Al2 Ta3B AL3T 28 58 103.48(11) ?
Al2 Ta3B AL3T 51 58 60.87(8) ?
Al8 Ta3B AL3T 12_664 30 124.56(9) ?
Al8 Ta3B AL3T 81_444 30 124.27(9) ?
Al9B Ta3B AL3T 12_664 30 139.6(3) ?
Al9B Ta3B AL3T 7_664 30 63.9(7) ?
Al9A Ta3B AL3T 12_664 30 139.34(16) ?
Al9A Ta3B AL3T 7_664 30 57.73(17) ?
Al2 Ta3B AL3T 28 30 60.87(8) ?
Al2 Ta3B AL3T 51 30 103.48(11) ?
AL3T Ta3B AL3T 58 30 110.87(18) ?
Al8 Ta3B Al3 12_664 58 120.78(9) ?
Al8 Ta3B Al3 81_444 58 119.22(10) ?
Al9B Ta3B Al3 12_664 58 67.6(7) ?
Al9B Ta3B Al3 7_664 58 148.7(3) ?
Al9A Ta3B Al3 12_664 58 61.45(17) ?
Al9A Ta3B Al3 7_664 58 148.47(17) ?
Al2 Ta3B Al3 28 58 97.38(11) ?
Al2 Ta3B Al3 51 58 52.23(9) ?
AL3T Ta3B Al3 58 58 9.15(8) ?
AL3T Ta3B Al3 30 58 114.12(15) ?
Al8 Ta3B Al3 12_664 30 120.78(9) ?
Al8 Ta3B Al3 81_444 30 119.22(10) ?
Al9B Ta3B Al3 12_664 30 148.7(3) ?
Al9B Ta3B Al3 7_664 30 67.6(7) ?
Al9A Ta3B Al3 12_664 30 148.47(17) ?
Al9A Ta3B Al3 7_664 30 61.45(17) ?
Al2 Ta3B Al3 28 30 52.23(9) ?
Al2 Ta3B Al3 51 30 97.38(11) ?
AL3T Ta3B Al3 58 30 114.12(15) ?
AL3T Ta3B Al3 30 30 9.15(8) ?
Al3 Ta3B Al3 58 30 115.90(17) ?
Al2 Ta4 Al2 . 9 52.31(7) ?
Al2 Ta4 Al2 . 5 52.31(7) ?
Al2 Ta4 Al2 9 5 52.30(7) ?
Al2 Ta4 Al2 . 84 94.797(17) ?
Al2 Ta4 Al2 9 84 146.38(6) ?
Al2 Ta4 Al2 5 84 116.37(3) ?
Al2 Ta4 Al2 . 35 116.37(3) ?
Al2 Ta4 Al2 9 35 146.38(6) ?
Al2 Ta4 Al2 5 35 94.798(17) ?
Al2 Ta4 Al2 84 35 48.28(9) ?
Al2 Ta4 Al2 . 56 116.37(3) ?
Al2 Ta4 Al2 9 56 94.798(17) ?
Al2 Ta4 Al2 5 56 146.38(6) ?
Al2 Ta4 Al2 84 56 94.798(17) ?
Al2 Ta4 Al2 35 56 116.37(3) ?
Al2 Ta4 Al2 . 79 94.797(17) ?
Al2 Ta4 Al2 9 79 116.37(3) ?
Al2 Ta4 Al2 5 79 146.38(6) ?
Al2 Ta4 Al2 84 79 52.30(7) ?
Al2 Ta4 Al2 35 79 94.798(17) ?
Al2 Ta4 Al2 56 79 48.28(9) ?
Al2 Ta4 Al2 . 51 146.38(6) ?
Al2 Ta4 Al2 9 51 94.798(17) ?
Al2 Ta4 Al2 5 51 116.37(3) ?
Al2 Ta4 Al2 84 51 116.37(3) ?
Al2 Ta4 Al2 35 51 94.798(17) ?
Al2 Ta4 Al2 56 51 52.30(7) ?
Al2 Ta4 Al2 79 51 94.798(17) ?
Al2 Ta4 Al2 . 28 146.38(6) ?
Al2 Ta4 Al2 9 28 116.37(3) ?
Al2 Ta4 Al2 5 28 94.798(17) ?
Al2 Ta4 Al2 84 28 94.798(17) ?
Al2 Ta4 Al2 35 28 52.30(7) ?
Al2 Ta4 Al2 56 28 94.798(17) ?
Al2 Ta4 Al2 79 28 116.37(3) ?
Al2 Ta4 Al2 51 28 48.28(9) ?
Al2 Ta4 Al2 . 58 94.799(17) ?
Al2 Ta4 Al2 9 58 48.28(9) ?
Al2 Ta4 Al2 5 58 94.798(17) ?
Al2 Ta4 Al2 84 58 146.38(6) ?
Al2 Ta4 Al2 35 58 146.38(6) ?
Al2 Ta4 Al2 56 58 52.30(7) ?
Al2 Ta4 Al2 79 58 94.798(17) ?
Al2 Ta4 Al2 51 58 52.30(7) ?
Al2 Ta4 Al2 28 58 94.798(17) ?
Al2 Ta4 Al2 . 30 94.799(17) ?
Al2 Ta4 Al2 9 30 94.798(17) ?
Al2 Ta4 Al2 5 30 48.28(9) ?
Al2 Ta4 Al2 84 30 94.798(17) ?
Al2 Ta4 Al2 35 30 52.30(7) ?
Al2 Ta4 Al2 56 30 146.38(6) ?
Al2 Ta4 Al2 79 30 146.38(6) ?
Al2 Ta4 Al2 51 30 94.798(17) ?
Al2 Ta4 Al2 28 30 52.30(7) ?
Al2 Ta4 Al2 58 30 116.37(3) ?
Al2 Ta4 Al2 . 74 48.28(9) ?
Al2 Ta4 Al2 9 74 94.798(17) ?
Al2 Ta4 Al2 5 74 94.798(17) ?
Al2 Ta4 Al2 84 74 52.30(7) ?
Al2 Ta4 Al2 35 74 94.798(17) ?
Al2 Ta4 Al2 56 74 94.798(17) ?
Al2 Ta4 Al2 79 74 52.30(7) ?
Al2 Ta4 Al2 51 74 146.38(6) ?
Al2 Ta4 Al2 28 74 146.38(6) ?
Al2 Ta4 Al2 58 74 116.37(3) ?
Al2 Ta4 Al2 30 74 116.37(3) ?
Al1C Ta5 Al1C 9 5 11.7(5) ?
Al1C Ta5 Al1C 9 . 11.7(5) ?
Al1C Ta5 Al1C 5 . 11.7(5) ?
Al1C Ta5 AL3T 9 30 72.64(18) ?
Al1C Ta5 AL3T 5 30 62.4(3) ?
Al1C Ta5 AL3T . 30 72.64(18) ?
Al1C Ta5 AL3T 9 74 72.64(18) ?
Al1C Ta5 AL3T 5 74 72.64(18) ?
Al1C Ta5 AL3T . 74 62.4(3) ?
AL3T Ta5 AL3T 30 74 108.07(6) ?
Al1C Ta5 AL3T 9 58 62.4(3) ?
Al1C Ta5 AL3T 5 58 72.64(18) ?
Al1C Ta5 AL3T . 58 72.64(18) ?
AL3T Ta5 AL3T 30 58 108.07(6) ?
AL3T Ta5 AL3T 74 58 108.07(6) ?
Al1C Ta5 Ta3A 9 . 66.00(15) ?
Al1C Ta5 Ta3A 5 . 66.00(15) ?
Al1C Ta5 Ta3A . . 76.0(3) ?
AL3T Ta5 Ta3A 30 . 55.736(13) ?
AL3T Ta5 Ta3A 74 . 138.41(6) ?
AL3T Ta5 Ta3A 58 . 55.736(13) ?
Al1C Ta5 Ta3A 9 5 66.01(15) ?
Al1C Ta5 Ta3A 5 5 76.0(3) ?
Al1C Ta5 Ta3A . 5 66.01(15) ?
AL3T Ta5 Ta3A 30 5 138.42(6) ?
AL3T Ta5 Ta3A 74 5 55.736(13) ?
AL3T Ta5 Ta3A 58 5 55.736(13) ?
Ta3A Ta5 Ta3A . 5 108.166(18) ?
Al1C Ta5 Ta3A 9 9 76.0(3) ?
Al1C Ta5 Ta3A 5 9 66.01(15) ?
Al1C Ta5 Ta3A . 9 66.01(15) ?
AL3T Ta5 Ta3A 30 9 55.736(13) ?
AL3T Ta5 Ta3A 74 9 55.736(13) ?
AL3T Ta5 Ta3A 58 9 138.42(6) ?
Ta3A Ta5 Ta3A . 9 108.166(18) ?
Ta3A Ta5 Ta3A 5 9 108.167(18) ?
Al1C Ta5 Al3 9 58 71.7(3) ?
Al1C Ta5 Al3 5 58 81.86(19) ?
Al1C Ta5 Al3 . 58 81.86(19) ?
AL3T Ta5 Al3 30 58 112.74(5) ?
AL3T Ta5 Al3 74 58 112.74(5) ?
AL3T Ta5 Al3 58 58 9.27(8) ?
Ta3A Ta5 Al3 . 58 58.05(3) ?
Ta3A Ta5 Al3 5 58 58.05(3) ?
Ta3A Ta5 Al3 9 58 147.69(9) ?
Al1C Ta5 Al3 9 30 81.86(19) ?
Al1C Ta5 Al3 5 30 71.7(3) ?
Al1C Ta5 Al3 . 30 81.86(19) ?
AL3T Ta5 Al3 30 30 9.27(8) ?
AL3T Ta5 Al3 74 30 112.74(5) ?
AL3T Ta5 Al3 58 30 112.74(5) ?
Ta3A Ta5 Al3 . 30 58.05(3) ?
Ta3A Ta5 Al3 5 30 147.69(9) ?
Ta3A Ta5 Al3 9 30 58.05(3) ?
Al3 Ta5 Al3 58 30 116.08(6) ?
Al1C Ta5 Al3 9 74 81.86(19) ?
Al1C Ta5 Al3 5 74 81.86(19) ?
Al1C Ta5 Al3 . 74 71.7(3) ?
AL3T Ta5 Al3 30 74 112.74(5) ?
AL3T Ta5 Al3 74 74 9.27(8) ?
AL3T Ta5 Al3 58 74 112.74(5) ?
Ta3A Ta5 Al3 . 74 147.69(9) ?
Ta3A Ta5 Al3 5 74 58.05(3) ?
Ta3A Ta5 Al3 9 74 58.05(3) ?
Al3 Ta5 Al3 58 74 116.08(6) ?
Al3 Ta5 Al3 30 74 116.08(6) ?
Al3 Ta6 Al3 9 5 102.10(9) ?
Al3 Ta6 Al3 9 . 102.10(9) ?
Al3 Ta6 Al3 5 . 102.10(9) ?
Al3 Ta6 Al5 9 10_656 127.04(3) ?
Al3 Ta6 Al5 5 10_656 127.04(3) ?
Al3 Ta6 Al5 . 10_656 53.88(11) ?
Al3 Ta6 Al5 9 6_566 53.88(11) ?
Al3 Ta6 Al5 5 6_566 127.04(3) ?
Al3 Ta6 Al5 . 6_566 127.04(3) ?
Al5 Ta6 Al5 10_656 6_566 100.03(11) ?
Al3 Ta6 Al5 9 2_665 127.04(3) ?
Al3 Ta6 Al5 5 2_665 53.88(11) ?
Al3 Ta6 Al5 . 2_665 127.04(3) ?
Al5 Ta6 Al5 10_656 2_665 100.03(11) ?
Al5 Ta6 Al5 6_566 2_665 100.03(11) ?
Al3 Ta6 Ta7 9 2_665 62.825(17) ?
Al3 Ta6 Ta7 5 2_665 62.825(17) ?
Al3 Ta6 Ta7 . 2_665 152.89(7) ?
Al5 Ta6 Ta7 10_656 2_665 153.23(9) ?
Al5 Ta6 Ta7 6_566 2_665 64.27(2) ?
Al5 Ta6 Ta7 2_665 2_665 64.27(2) ?
Al3 Ta6 Ta7 9 6_566 62.825(17) ?
Al3 Ta6 Ta7 5 6_566 152.89(7) ?
Al3 Ta6 Ta7 . 6_566 62.826(17) ?
Al5 Ta6 Ta7 10_656 6_566 64.27(2) ?
Al5 Ta6 Ta7 6_566 6_566 64.27(2) ?
Al5 Ta6 Ta7 2_665 6_566 153.23(9) ?
Ta7 Ta6 Ta7 2_665 6_566 119.9690(10) ?
Al3 Ta6 Ta7 9 10_656 152.89(7) ?
Al3 Ta6 Ta7 5 10_656 62.825(17) ?
Al3 Ta6 Ta7 . 10_656 62.826(17) ?
Al5 Ta6 Ta7 10_656 10_656 64.27(2) ?
Al5 Ta6 Ta7 6_566 10_656 153.23(9) ?
Al5 Ta6 Ta7 2_665 10_656 64.27(2) ?
Ta7 Ta6 Ta7 2_665 10_656 119.9690(10) ?
Ta7 Ta6 Ta7 6_566 10_656 119.9690(10) ?
Al3 Ta6 Al2 9 5 52.49(6) ?
Al3 Ta6 Al2 5 5 95.09(8) ?
Al3 Ta6 Al2 . 5 52.49(6) ?
Al5 Ta6 Al2 10_656 5 99.77(8) ?
Al5 Ta6 Al2 6_566 5 99.77(8) ?
Al5 Ta6 Al2 2_665 5 148.97(10) ?
Ta7 Ta6 Al2 2_665 5 104.11(2) ?
Ta7 Ta6 Al2 6_566 5 57.80(5) ?
Ta7 Ta6 Al2 10_656 5 104.11(2) ?
Al3 Ta6 Al2 9 9 95.09(8) ?
Al3 Ta6 Al2 5 9 52.49(6) ?
Al3 Ta6 Al2 . 9 52.49(6) ?
Al5 Ta6 Al2 10_656 9 99.77(8) ?
Al5 Ta6 Al2 6_566 9 148.97(10) ?
Al5 Ta6 Al2 2_665 9 99.77(8) ?
Ta7 Ta6 Al2 2_665 9 104.11(2) ?
Ta7 Ta6 Al2 6_566 9 104.11(2) ?
Ta7 Ta6 Al2 10_656 9 57.80(5) ?
Al2 Ta6 Al2 5 9 53.29(7) ?
Al3 Ta6 Al2 9 . 52.49(6) ?
Al3 Ta6 Al2 5 . 52.49(6) ?
Al3 Ta6 Al2 . . 95.09(8) ?
Al5 Ta6 Al2 10_656 . 148.97(10) ?
Al5 Ta6 Al2 6_566 . 99.77(8) ?
Al5 Ta6 Al2 2_665 . 99.77(8) ?
Ta7 Ta6 Al2 2_665 . 57.80(5) ?
Ta7 Ta6 Al2 6_566 . 104.11(2) ?
Ta7 Ta6 Al2 10_656 . 104.11(2) ?
Al2 Ta6 Al2 5 . 53.29(7) ?
Al2 Ta6 Al2 9 . 53.29(7) ?
Al7 Ta7 Al9A . 58_656 70.33(14) ?
Al7 Ta7 Al9A . 30_566 70.33(14) ?
Al9A Ta7 Al9A 58_656 30_566 139.1(3) ?
Al7 Ta7 Al9B . 58_656 65.5(5) ?
Al9A Ta7 Al9B 58_656 58_656 6.3(5) ?
Al9A Ta7 Al9B 30_566 58_656 133.2(8) ?
Al7 Ta7 Al9B . 30_566 65.5(5) ?
Al9A Ta7 Al9B 58_656 30_566 133.2(8) ?
Al9A Ta7 Al9B 30_566 30_566 6.3(5) ?
Al9B Ta7 Al9B 58_656 30_566 127.2(13) ?
Al7 Ta7 Al2 . 2_665 146.37(8) ?
Al9A Ta7 Al2 58_656 2_665 103.15(7) ?
Al9A Ta7 Al2 30_566 2_665 103.15(7) ?
Al9B Ta7 Al2 58_656 2_665 104.9(2) ?
Al9B Ta7 Al2 30_566 2_665 104.9(2) ?
Al7 Ta7 Al4 . . 86.74(11) ?
Al9A Ta7 Al4 58_656 . 94.35(11) ?
Al9A Ta7 Al4 30_566 . 94.35(11) ?
Al9B Ta7 Al4 58_656 . 97.8(4) ?
Al9B Ta7 Al4 30_566 . 97.8(4) ?
Al2 Ta7 Al4 2_665 . 126.89(10) ?
Al7 Ta7 Ta6 . 2_665 150.16(7) ?
Al9A Ta7 Ta6 58_656 2_665 109.83(18) ?
Al9A Ta7 Ta6 30_566 2_665 109.83(18) ?
Al9B Ta7 Ta6 58_656 2_665 116.1(7) ?
Al9B Ta7 Ta6 30_566 2_665 116.1(7) ?
Al2 Ta7 Ta6 2_665 2_665 63.47(5) ?
Al4 Ta7 Ta6 . 2_665 63.42(9) ?
Al7 Ta7 Al8 . 58_656 55.08(12) ?
Al9A Ta7 Al8 58_656 58_656 70.1(2) ?
Al9A Ta7 Al8 30_566 58_656 78.5(2) ?
Al9B Ta7 Al8 58_656 58_656 64.2(6) ?
Al9B Ta7 Al8 30_566 58_656 72.6(6) ?
Al2 Ta7 Al8 2_665 58_656 91.40(11) ?
Al4 Ta7 Al8 . 58_656 141.50(13) ?
Ta6 Ta7 Al8 2_665 58_656 154.52(10) ?
Al7 Ta7 Al8 . 35_566 55.08(12) ?
Al9A Ta7 Al8 58_656 35_566 78.5(2) ?
Al9A Ta7 Al8 30_566 35_566 70.1(2) ?
Al9B Ta7 Al8 58_656 35_566 72.6(6) ?
Al9B Ta7 Al8 30_566 35_566 64.2(6) ?
Al2 Ta7 Al8 2_665 35_566 91.40(11) ?
Al4 Ta7 Al8 . 35_566 141.50(13) ?
Ta6 Ta7 Al8 2_665 35_566 154.52(10) ?
Al8 Ta7 Al8 58_656 35_566 8.7(2) ?
Al7 Ta7 Al3 . 7_665 132.22(8) ?
Al9A Ta7 Al3 58_656 7_665 155.12(13) ?
Al9A Ta7 Al3 30_566 7_665 61.90(15) ?
Al9B Ta7 Al3 58_656 7_665 157.6(3) ?
Al9B Ta7 Al3 30_566 7_665 66.8(5) ?
Al2 Ta7 Al3 2_665 7_665 52.63(7) ?
Al4 Ta7 Al3 . 7_665 97.10(8) ?
Ta6 Ta7 Al3 2_665 7_665 57.29(7) ?
Al8 Ta7 Al3 58_656 7_665 111.74(13) ?
Al8 Ta7 Al3 35_566 7_665 105.02(13) ?
Al7 Ta7 Al3 . 12_665 132.22(8) ?
Al9A Ta7 Al3 58_656 12_665 61.90(15) ?
Al9A Ta7 Al3 30_566 12_665 155.12(13) ?
Al9B Ta7 Al3 58_656 12_665 66.8(5) ?
Al9B Ta7 Al3 30_566 12_665 157.6(3) ?
Al2 Ta7 Al3 2_665 12_665 52.63(7) ?
Al4 Ta7 Al3 . 12_665 97.10(8) ?
Ta6 Ta7 Al3 2_665 12_665 57.29(7) ?
Al8 Ta7 Al3 58_656 12_665 105.02(13) ?
Al8 Ta7 Al3 35_566 12_665 111.74(13) ?
Al3 Ta7 Al3 7_665 12_665 94.71(16) ?
Al7 Ta8 Al7 28_566 51_656 109.4710(10) ?
Al7 Ta8 Al7 28_566 74_665 109.4710(10) ?
Al7 Ta8 Al7 51_656 74_665 109.4710(10) ?
Al7 Ta8 Al7 28_566 . 109.4710(10) ?
Al7 Ta8 Al7 51_656 . 109.4710(10) ?
Al7 Ta8 Al7 74_665 . 109.5 ?
Al7 Ta8 Al6 28_566 5 68.18(12) ?
Al7 Ta8 Al6 51_656 5 75.3(2) ?
Al7 Ta8 Al6 74_665 5 68.18(12) ?
Al7 Ta8 Al6 . 5 175.2(2) ?
Al7 Ta8 Al6 28_566 9 68.18(12) ?
Al7 Ta8 Al6 51_656 9 68.18(12) ?
Al7 Ta8 Al6 74_665 9 75.3(2) ?
Al7 Ta8 Al6 . 9 175.2(2) ?
Al6 Ta8 Al6 5 9 8.3(4) ?
Al7 Ta8 Al6 28_566 79_665 75.3(2) ?
Al7 Ta8 Al6 51_656 79_665 68.18(12) ?
Al7 Ta8 Al6 74_665 79_665 175.2(2) ?
Al7 Ta8 Al6 . 79_665 68.18(12) ?
Al6 Ta8 Al6 5 79_665 114.5(3) ?
Al6 Ta8 Al6 9 79_665 107.02(13) ?
Al7 Ta8 Al6 28_566 30_566 175.2(2) ?
Al7 Ta8 Al6 51_656 30_566 68.18(12) ?
Al7 Ta8 Al6 74_665 30_566 75.3(2) ?
Al7 Ta8 Al6 . 30_566 68.18(12) ?
Al6 Ta8 Al6 5 30_566 114.5(3) ?
Al6 Ta8 Al6 9 30_566 113.8(2) ?
Al6 Ta8 Al6 79_665 30_566 99.8(5) ?
Al7 Ta8 Al6 28_566 74_665 68.18(12) ?
Al7 Ta8 Al6 51_656 74_665 75.3(2) ?
Al7 Ta8 Al6 74_665 74_665 175.2(2) ?
Al7 Ta8 Al6 . 74_665 68.18(12) ?
Al6 Ta8 Al6 5 74_665 113.8(2) ?
Al6 Ta8 Al6 9 74_665 107.02(13) ?
Al6 Ta8 Al6 79_665 74_665 8.3(4) ?
Al6 Ta8 Al6 30_566 74_665 107.02(13) ?
Al7 Ta8 Al6 28_566 51_656 68.18(12) ?
Al7 Ta8 Al6 51_656 51_656 175.2(2) ?
Al7 Ta8 Al6 74_665 51_656 75.3(2) ?
Al7 Ta8 Al6 . 51_656 68.18(12) ?
Al6 Ta8 Al6 5 51_656 107.02(12) ?
Al6 Ta8 Al6 9 51_656 113.8(2) ?
Al6 Ta8 Al6 79_665 51_656 107.02(13) ?
Al6 Ta8 Al6 30_566 51_656 113.8(2) ?
Al6 Ta8 Al6 74_665 51_656 99.8(5) ?
Al7 Ta8 Al6 28_566 35_566 175.2(2) ?
Al7 Ta8 Al6 51_656 35_566 75.3(2) ?
Al7 Ta8 Al6 74_665 35_566 68.18(12) ?
Al7 Ta8 Al6 . 35_566 68.18(12) ?
Al6 Ta8 Al6 5 35_566 113.8(2) ?
Al6 Ta8 Al6 9 35_566 114.5(3) ?
Al6 Ta8 Al6 79_665 35_566 107.02(12) ?
Al6 Ta8 Al6 30_566 35_566 8.3(4) ?
Al6 Ta8 Al6 74_665 35_566 113.8(2) ?
Al6 Ta8 Al6 51_656 35_566 107.02(13) ?
Al7 Ta8 Al6 28_566 58_656 75.3(2) ?
Al7 Ta8 Al6 51_656 58_656 175.2(2) ?
Al7 Ta8 Al6 74_665 58_656 68.18(12) ?
Al7 Ta8 Al6 . 58_656 68.18(12) ?
Al6 Ta8 Al6 5 58_656 107.02(12) ?
Al6 Ta8 Al6 9 58_656 114.5(3) ?
Al6 Ta8 Al6 79_665 58_656 113.8(2) ?
Al6 Ta8 Al6 30_566 58_656 107.02(13) ?
Al6 Ta8 Al6 74_665 58_656 107.02(12) ?
Al6 Ta8 Al6 51_656 58_656 8.3(4) ?
Al6 Ta8 Al6 35_566 58_656 99.8(5) ?
Al1C Al1A Al1C . 9 9.1(4) ?
Al1C Al1A Al1C . 5 9.1(4) ?
Al1C Al1A Al1C 9 5 18.0(8) ?
Al1C Al1A AL3T . 74 122.8(8) ?
Al1C Al1A AL3T 9 74 123.9(5) ?
Al1C Al1A AL3T 5 74 123.9(5) ?
Al1C Al1A Al1B . 2 133.2(9) ?
Al1C Al1A Al1B 9 2 131.0(8) ?
Al1C Al1A Al1B 5 2 131.0(8) ?
AL3T Al1A Al1B 74 2 104.0(5) ?
Al1C Al1A Al3 . 74 120.0(7) ?
Al1C Al1A Al3 9 74 121.1(5) ?
Al1C Al1A Al3 5 74 121.1(5) ?
AL3T Al1A Al3 74 74 2.87(12) ?
Al1B Al1A Al3 2 74 106.9(5) ?
Al1C Al1A Al1A . 9 30.47(12) ?
Al1C Al1A Al1A 9 9 21.4(4) ?
Al1C Al1A Al1A 5 9 39.2(4) ?
AL3T Al1A Al1A 74 9 122.57(11) ?
Al1B Al1A Al1A 2 9 121.9(4) ?
Al3 Al1A Al1A 74 9 120.24(10) ?
Al1C Al1A Al1A . 5 30.47(12) ?
Al1C Al1A Al1A 9 5 39.2(4) ?
Al1C Al1A Al1A 5 5 21.4(4) ?
AL3T Al1A Al1A 74 5 122.57(11) ?
Al1B Al1A Al1A 2 5 121.9(4) ?
Al3 Al1A Al1A 74 5 120.24(10) ?
Al1A Al1A Al1A 9 5 60.0 ?
Al1C Al1A Al1A . 2 130.9(7) ?
Al1C Al1A Al1A 9 2 128.8(5) ?
Al1C Al1A Al1A 5 2 128.8(5) ?
AL3T Al1A Al1A 74 2 106.30(13) ?
Al1B Al1A Al1A 2 2 2.3(5) ?
Al3 Al1A Al1A 74 2 109.17(12) ?
Al1A Al1A Al1A 9 2 120.0 ?
Al1A Al1A Al1A 5 2 120.0 ?
Al1C Al1A Ta3A . 5 85.3(4) ?
Al1C Al1A Ta3A 9 5 78.6(4) ?
Al1C Al1A Ta3A 5 5 93.7(4) ?
AL3T Al1A Ta3A 74 5 65.79(8) ?
Al1B Al1A Ta3A 2 5 116.78(18) ?
Al3 Al1A Ta3A 74 5 64.68(7) ?
Al1A Al1A Ta3A 9 5 63.68(7) ?
Al1A Al1A Ta3A 5 5 113.19(8) ?
Al1A Al1A Ta3A 2 5 117.55(7) ?
Al1C Al1A Ta3A . 9 85.3(4) ?
Al1C Al1A Ta3A 9 9 93.7(4) ?
Al1C Al1A Ta3A 5 9 78.6(4) ?
AL3T Al1A Ta3A 74 9 65.79(8) ?
Al1B Al1A Ta3A 2 9 116.78(18) ?
Al3 Al1A Ta3A 74 9 64.68(7) ?
Al1A Al1A Ta3A 9 9 113.19(8) ?
Al1A Al1A Ta3A 5 9 63.68(7) ?
Al1A Al1A Ta3A 2 9 117.55(7) ?
Ta3A Al1A Ta3A 5 9 113.68(13) ?
Al1C Al1A Al1B . 9 35.7(3) ?
Al1C Al1A Al1B 9 9 26.8(5) ?
Al1C Al1A Al1B 5 9 43.8(4) ?
AL3T Al1A Al1B 74 9 127.6(3) ?
Al1B Al1A Al1B 2 9 114.1(6) ?
Al3 Al1A Al1B 74 9 125.5(3) ?
Al1A Al1A Al1B 9 9 7.8(3) ?
Al1A Al1A Al1B 5 9 63.72(17) ?
Al1A Al1A Al1B 2 9 112.2(3) ?
Ta3A Al1A Al1B 5 9 65.4(3) ?
Ta3A Al1A Al1B 9 9 120.1(2) ?
Al1B Al1B Al1C 2 . 142.3(8) ?
Al1B Al1B Al1C 2 9 138.1(6) ?
Al1C Al1B Al1C . 9 8.1(4) ?
Al1B Al1B Al1C 2 5 138.1(6) ?
Al1C Al1B Al1C . 5 8.1(4) ?
Al1C Al1B Al1C 9 5 14.5(7) ?
Al1B Al1B Al1A 2 2 2.3(5) ?
Al1C Al1B Al1A . 2 140.0(12) ?
Al1C Al1B Al1A 9 2 135.8(10) ?
Al1C Al1B Al1A 5 2 135.8(10) ?
Al1B Al1B AL3T 2 74 119.6(5) ?
Al1C Al1B AL3T . 74 98.1(10) ?
Al1C Al1B AL3T 9 74 101.7(9) ?
Al1C Al1B AL3T 5 74 101.7(9) ?
Al1A Al1B AL3T 2 74 121.9(9) ?
Al1B Al1B Al3 2 74 119.9(4) ?
Al1C Al1B Al3 . 74 97.8(10) ?
Al1C Al1B Al3 9 74 101.4(8) ?
Al1C Al1B Al3 5 74 101.4(8) ?
Al1A Al1B Al3 2 74 122.2(8) ?
AL3T Al1B Al3 74 74 0.32(15) ?
Al1B Al1B Ta2 2 3_646 73.3(4) ?
Al1C Al1B Ta2 . 3_646 89.1(5) ?
Al1C Al1B Ta2 9 3_646 93.6(6) ?
Al1C Al1B Ta2 5 3_646 81.0(5) ?
Al1A Al1B Ta2 2 3_646 72.4(4) ?
AL3T Al1B Ta2 74 3_646 119.1(3) ?
Al3 Al1B Ta2 74 3_646 119.1(3) ?
Al1B Al1B Ta2 2 4_466 73.3(4) ?
Al1C Al1B Ta2 . 4_466 89.1(5) ?
Al1C Al1B Ta2 9 4_466 81.0(5) ?
Al1C Al1B Ta2 5 4_466 93.6(6) ?
Al1A Al1B Ta2 2 4_466 72.4(4) ?
AL3T Al1B Ta2 74 4_466 119.1(3) ?
Al3 Al1B Ta2 74 4_466 119.1(3) ?
Ta2 Al1B Ta2 3_646 4_466 121.5(6) ?
Al1B Al1B Al9A 2 4_466 73.4(4) ?
Al1C Al1B Al9A . 4_466 127.4(5) ?
Al1C Al1B Al9A 9 4_466 122.1(5) ?
Al1C Al1B Al9A 5 4_466 135.5(7) ?
Al1A Al1B Al9A 2 4_466 74.9(5) ?
AL3T Al1B Al9A 74 4_466 66.3(4) ?
Al3 Al1B Al9A 74 4_466 66.5(4) ?
Ta2 Al1B Al9A 3_646 4_466 143.1(8) ?
Ta2 Al1B Al9A 4_466 4_466 62.1(2) ?
Al1B Al1B Al9A 2 3_646 73.4(4) ?
Al1C Al1B Al9A . 3_646 127.4(5) ?
Al1C Al1B Al9A 9 3_646 135.5(7) ?
Al1C Al1B Al9A 5 3_646 122.1(5) ?
Al1A Al1B Al9A 2 3_646 74.9(5) ?
AL3T Al1B Al9A 74 3_646 66.3(4) ?
Al3 Al1B Al9A 74 3_646 66.5(4) ?
Ta2 Al1B Al9A 3_646 3_646 62.1(2) ?
Ta2 Al1B Al9A 4_466 3_646 143.1(8) ?
Al9A Al1B Al9A 4_466 3_646 93.2(6) ?
Al1B Al1B Al1A 2 5 127.8(3) ?
Al1C Al1B Al1A . 5 27.7(2) ?
Al1C Al1B Al1A 9 5 33.9(4) ?
Al1C Al1B Al1A 5 5 19.8(3) ?
Al1A Al1B Al1A 2 5 125.9(7) ?
AL3T Al1B Al1A 74 5 105.5(7) ?
Al3 Al1B Al1A 74 5 105.2(6) ?
Ta2 Al1B Al1A 3_646 5 62.0(3) ?
Ta2 Al1B Al1A 4_466 5 107.6(6) ?
Al9A Al1B Al1A 4_466 5 154.9(6) ?
Al9A Al1B Al1A 3_646 5 105.2(2) ?
Al1C Al1C Al1C 9 5 59.998(16) ?
Al1C Al1C Al1A 9 . 149.53(11) ?
Al1C Al1C Al1A 5 . 149.53(11) ?
Al1C Al1C Al1B 9 . 145.9(4) ?
Al1C Al1C Al1B 5 . 145.9(4) ?
Al1A Al1C Al1B . . 11.4(7) ?
Al1C Al1C Al1A 9 9 21.4(4) ?
Al1C Al1C Al1A 5 9 81.0(4) ?
Al1A Al1C Al1A . 9 128.2(4) ?
Al1B Al1C Al1A . 9 125.4(5) ?
Al1C Al1C Al1A 9 5 81.0(4) ?
Al1C Al1C Al1A 5 5 21.4(4) ?
Al1A Al1C Al1A . 5 128.2(4) ?
Al1B Al1C Al1A . 5 125.4(5) ?
Al1A Al1C Al1A 9 5 101.6(8) ?
Al1C Al1C Al1B 9 9 26.0(4) ?
Al1C Al1C Al1B 5 9 82.8(3) ?
Al1A Al1C Al1B . 9 124.5(5) ?
Al1B Al1C Al1B . 9 119.9(7) ?
Al1A Al1C Al1B 9 9 9.3(5) ?
Al1A Al1C Al1B 5 9 102.2(7) ?
Al1C Al1C Al1B 9 5 82.8(3) ?
Al1C Al1C Al1B 5 5 26.0(4) ?
Al1A Al1C Al1B . 5 124.5(5) ?
Al1B Al1C Al1B . 5 119.9(7) ?
Al1A Al1C Al1B 9 5 102.2(7) ?
Al1A Al1C Al1B 5 5 9.3(5) ?
Al1B Al1C Al1B 9 5 101.3(7) ?
Al1C Al1C Ta5 9 . 84.2(3) ?
Al1C Al1C Ta5 5 . 84.2(3) ?
Al1A Al1C Ta5 . . 102.3(8) ?
Al1B Al1C Ta5 . . 113.8(9) ?
Al1A Al1C Ta5 9 . 89.8(6) ?
Al1A Al1C Ta5 5 . 89.8(6) ?
Al1B Al1C Ta5 9 . 99.1(7) ?
Al1B Al1C Ta5 5 . 99.1(7) ?
Al1C Al1C Ta1 9 . 84.6(3) ?
Al1C Al1C Ta1 5 . 84.6(3) ?
Al1A Al1C Ta1 . . 90.6(8) ?
Al1B Al1C Ta1 . . 79.2(8) ?
Al1A Al1C Ta1 9 . 82.1(5) ?
Al1A Al1C Ta1 5 . 82.1(5) ?
Al1B Al1C Ta1 9 . 73.1(6) ?
Al1B Al1C Ta1 5 . 73.1(6) ?
Ta5 Al1C Ta1 . . 167.0(6) ?
Al1C Al1C AL3T 9 74 137.84(19) ?
Al1C Al1C AL3T 5 74 137.84(19) ?
Al1A Al1C AL3T . 74 36.7(5) ?
Al1B Al1C AL3T . 74 48.1(7) ?
Al1A Al1C AL3T 9 74 125.0(5) ?
Al1A Al1C AL3T 5 74 125.0(5) ?
Al1B Al1C AL3T 9 74 128.7(4) ?
Al1B Al1C AL3T 5 74 128.7(4) ?
Ta5 Al1C AL3T . 74 65.6(3) ?
Ta1 Al1C AL3T . 74 127.3(5) ?
Al1C Al1C Al1B 9 2 134.6(3) ?
Al1C Al1C Al1B 5 2 134.6(3) ?
Al1A Al1C Al1B . 2 30.2(7) ?
Al1B Al1C Al1B . 2 18.8(6) ?
Al1A Al1C Al1B 9 2 117.9(5) ?
Al1A Al1C Al1B 5 2 117.9(5) ?
Al1B Al1C Al1B 9 2 110.2(6) ?
Al1B Al1C Al1B 5 2 110.2(6) ?
Ta5 Al1C Al1B . 2 132.5(7) ?
Ta1 Al1C Al1B . 2 60.4(4) ?
AL3T Al1C Al1B 74 2 66.9(5) ?
Al2 Al2 Al3 74 9 119.61(9) ?
Al2 Al2 Al3 74 5 119.61(9) ?
Al3 Al2 Al3 9 5 115.29(16) ?
Al2 Al2 Al2 74 9 120.0 ?
Al3 Al2 Al2 9 9 108.69(8) ?
Al3 Al2 Al2 5 9 58.38(7) ?
Al2 Al2 Al2 74 5 120.0 ?
Al3 Al2 Al2 9 5 58.38(7) ?
Al3 Al2 Al2 5 5 108.69(8) ?
Al2 Al2 Al2 9 5 60.0 ?
Al2 Al2 Ta7 74 2_665 117.19(5) ?
Al3 Al2 Ta7 9 2_665 65.89(7) ?
Al3 Al2 Ta7 5 2_665 65.89(7) ?
Al2 Al2 Ta7 9 2_665 113.61(4) ?
Al2 Al2 Ta7 5 2_665 113.61(4) ?
Al2 Al2 Ta3B 74 51 64.08(5) ?
Al3 Al2 Ta3B 9 51 66.15(9) ?
Al3 Al2 Ta3B 5 51 123.27(13) ?
Al2 Al2 Ta3B 9 51 174.84(6) ?
Al2 Al2 Ta3B 5 51 115.59(9) ?
Ta7 Al2 Ta3B 2_665 51 64.95(7) ?
Al2 Al2 Ta3B 74 28 64.08(5) ?
Al3 Al2 Ta3B 9 28 123.27(13) ?
Al3 Al2 Ta3B 5 28 66.15(9) ?
Al2 Al2 Ta3B 9 28 115.59(9) ?
Al2 Al2 Ta3B 5 28 174.84(6) ?
Ta7 Al2 Ta3B 2_665 28 64.95(7) ?
Ta3B Al2 Ta3B 51 28 68.67(18) ?
Al2 Al2 Ta3A 74 51 64.13(5) ?
Al3 Al2 Ta3A 9 51 63.68(7) ?
Al3 Al2 Ta3A 5 51 127.41(10) ?
Al2 Al2 Ta3A 9 51 171.46(4) ?
Al2 Al2 Ta3A 5 51 111.52(4) ?
Ta7 Al2 Ta3A 2_665 51 67.73(5) ?
Ta3B Al2 Ta3A 51 51 4.40(7) ?
Ta3B Al2 Ta3A 28 51 72.82(11) ?
Al2 Al2 Ta3A 74 28 64.13(5) ?
Al3 Al2 Ta3A 9 28 127.41(10) ?
Al3 Al2 Ta3A 5 28 63.68(7) ?
Al2 Al2 Ta3A 9 28 111.52(4) ?
Al2 Al2 Ta3A 5 28 171.46(4) ?
Ta7 Al2 Ta3A 2_665 28 67.73(5) ?
Ta3B Al2 Ta3A 51 28 72.82(11) ?
Ta3B Al2 Ta3A 28 28 4.40(7) ?
Ta3A Al2 Ta3A 51 28 76.93(7) ?
Al2 Al2 AL3T 74 9 112.42(7) ?
Al3 Al2 AL3T 9 9 7.33(8) ?
Al3 Al2 AL3T 5 9 121.00(12) ?
Al2 Al2 AL3T 9 9 115.28(6) ?
Al2 Al2 AL3T 5 9 62.30(5) ?
Ta7 Al2 AL3T 2_665 9 67.02(6) ?
Ta3B Al2 AL3T 51 9 59.56(7) ?
Ta3B Al2 AL3T 28 9 119.97(12) ?
Ta3A Al2 AL3T 51 9 56.88(5) ?
Ta3A Al2 AL3T 28 9 124.28(9) ?
Al2 Al2 AL3T 74 5 112.42(7) ?
Al3 Al2 AL3T 9 5 121.00(12) ?
Al3 Al2 AL3T 5 5 7.33(8) ?
Al2 Al2 AL3T 9 5 62.30(5) ?
Al2 Al2 AL3T 5 5 115.28(6) ?
Ta7 Al2 AL3T 2_665 5 67.02(6) ?
Ta3B Al2 AL3T 51 5 119.97(12) ?
Ta3B Al2 AL3T 28 5 59.56(7) ?
Ta3A Al2 AL3T 51 5 124.28(9) ?
Ta3A Al2 AL3T 28 5 56.88(5) ?
AL3T Al2 AL3T 9 5 126.23(14) ?
Al1A Al3 Al5 74 10_656 105.9(2) ?
Al1A Al3 Al2 74 9 120.12(12) ?
Al5 Al3 Al2 10_656 9 121.61(15) ?
Al1A Al3 Al2 74 5 120.12(12) ?
Al5 Al3 Al2 10_656 5 121.61(15) ?
Al2 Al3 Al2 9 5 63.23(15) ?
Al1A Al3 Al1B 74 74 10.8(4) ?
Al5 Al3 Al1B 10_656 74 95.2(5) ?
Al2 Al3 Al1B 9 74 128.4(3) ?
Al2 Al3 Al1B 5 74 128.4(3) ?
Al1A Al3 Ta6 74 . 169.98(18) ?
Al5 Al3 Ta6 10_656 . 64.07(11) ?
Al2 Al3 Ta6 9 . 68.01(11) ?
Al2 Al3 Ta6 5 . 68.01(11) ?
Al1B Al3 Ta6 74 . 159.2(5) ?
Al1A Al3 Ta3A 74 79 64.13(8) ?
Al5 Al3 Ta3A 10_656 79 116.49(8) ?
Al2 Al3 Ta3A 9 79 114.98(12) ?
Al2 Al3 Ta3A 5 79 63.17(6) ?
Al1B Al3 Ta3A 74 79 68.6(2) ?
Ta6 Al3 Ta3A . 79 119.26(9) ?
Al1A Al3 Ta3A 74 84 64.13(8) ?
Al5 Al3 Ta3A 10_656 84 116.49(8) ?
Al2 Al3 Ta3A 9 84 63.17(6) ?
Al2 Al3 Ta3A 5 84 114.98(12) ?
Al1B Al3 Ta3A 74 84 68.6(2) ?
Ta6 Al3 Ta3A . 84 119.26(9) ?
Ta3A Al3 Ta3A 79 84 112.88(12) ?
Al1A Al3 Al9A 74 76_466 66.11(13) ?
Al5 Al3 Al9A 10_656 76_466 61.59(14) ?
Al2 Al3 Al9A 9 76_466 105.43(12) ?
Al2 Al3 Al9A 5 76_466 168.52(18) ?
Al1B Al3 Al9A 74 76_466 59.2(3) ?
Ta6 Al3 Al9A . 76_466 107.02(10) ?
Ta3A Al3 Al9A 79 76_466 126.71(17) ?
Ta3A Al3 Al9A 84 76_466 57.52(11) ?
Al1A Al3 Al9A 74 75_646 66.11(13) ?
Al5 Al3 Al9A 10_656 75_646 61.59(14) ?
Al2 Al3 Al9A 9 75_646 168.52(18) ?
Al2 Al3 Al9A 5 75_646 105.43(12) ?
Al1B Al3 Al9A 74 75_646 59.2(3) ?
Ta6 Al3 Al9A . 75_646 107.02(10) ?
Ta3A Al3 Al9A 79 75_646 57.52(11) ?
Ta3A Al3 Al9A 84 75_646 126.71(17) ?
Al9A Al3 Al9A 76_466 75_646 85.8(3) ?
Al1A Al3 Ta7 74 10_656 117.36(9) ?
Al5 Al3 Ta7 10_656 10_656 66.56(7) ?
Al2 Al3 Ta7 9 10_656 61.48(7) ?
Al2 Al3 Ta7 5 10_656 113.91(15) ?
Al1B Al3 Ta7 74 10_656 113.50(19) ?
Ta6 Al3 Ta7 . 10_656 59.88(6) ?
Ta3A Al3 Ta7 79 10_656 176.45(15) ?
Ta3A Al3 Ta7 84 10_656 66.10(2) ?
Al9A Al3 Ta7 76_466 10_656 55.97(9) ?
Al9A Al3 Ta7 75_646 10_656 125.94(17) ?
Al1A Al3 Ta7 74 6_566 117.36(9) ?
Al5 Al3 Ta7 10_656 6_566 66.56(7) ?
Al2 Al3 Ta7 9 6_566 113.91(15) ?
Al2 Al3 Ta7 5 6_566 61.48(7) ?
Al1B Al3 Ta7 74 6_566 113.50(19) ?
Ta6 Al3 Ta7 . 6_566 59.88(6) ?
Ta3A Al3 Ta7 79 6_566 66.10(2) ?
Ta3A Al3 Ta7 84 6_566 176.45(15) ?
Al9A Al3 Ta7 76_466 6_566 125.94(17) ?
Al9A Al3 Ta7 75_646 6_566 55.97(9) ?
Ta7 Al3 Ta7 10_656 6_566 114.69(11) ?
Al1A AL3T Al1B 74 74 13.3(5) ?
Al1A AL3T Al5 74 10_656 119.26(18) ?
Al1B AL3T Al5 74 10_656 106.0(6) ?
Al1A AL3T Al9A 74 76_466 76.45(13) ?
Al1B AL3T Al9A 74 76_466 68.0(3) ?
Al5 AL3T Al9A 10_656 76_466 63.93(14) ?
Al1A AL3T Al9A 74 75_646 76.45(13) ?
Al1B AL3T Al9A 74 75_646 68.0(3) ?
Al5 AL3T Al9A 10_656 75_646 63.93(14) ?
Al9A AL3T Al9A 76_466 75_646 94.8(3) ?
Al1A AL3T Ta3A 74 84 72.17(8) ?
Al1B AL3T Ta3A 74 84 77.8(2) ?
Al5 AL3T Ta3A 10_656 84 118.64(6) ?
Al9A AL3T Ta3A 76_466 84 61.64(13) ?
Al9A AL3T Ta3A 75_646 84 144.22(14) ?
Al1A AL3T Ta3A 74 79 72.17(8) ?
Al1B AL3T Ta3A 74 79 77.8(2) ?
Al5 AL3T Ta3A 10_656 79 118.64(6) ?
Al9A AL3T Ta3A 76_466 79 144.22(14) ?
Al9A AL3T Ta3A 75_646 79 61.64(13) ?
Ta3A AL3T Ta3A 84 79 121.80(11) ?
Al1A AL3T Al1C 74 74 20.4(3) ?
Al1B AL3T Al1C 74 74 33.8(6) ?
Al5 AL3T Al1C 10_656 74 139.7(3) ?
Al9A AL3T Al1C 76_466 74 90.1(2) ?
Al9A AL3T Al1C 75_646 74 90.1(2) ?
Ta3A AL3T Al1C 84 74 65.23(10) ?
Ta3A AL3T Al1C 79 74 65.23(10) ?
Al1A AL3T Ta3B 74 79 75.21(10) ?
Al1B AL3T Ta3B 74 79 80.3(2) ?
Al5 AL3T Ta3B 10_656 79 115.24(8) ?
Al9A AL3T Ta3B 76_466 79 145.53(15) ?
Al9A AL3T Ta3B 75_646 79 59.68(14) ?
Ta3A AL3T Ta3B 84 79 125.46(13) ?
Ta3A AL3T Ta3B 79 79 3.83(6) ?
Al1C AL3T Ta3B 74 79 68.90(12) ?
Al1A AL3T Ta3B 74 84 75.21(10) ?
Al1B AL3T Ta3B 74 84 80.3(2) ?
Al5 AL3T Ta3B 10_656 84 115.24(8) ?
Al9A AL3T Ta3B 76_466 84 59.68(14) ?
Al9A AL3T Ta3B 75_646 84 145.53(15) ?
Ta3A AL3T Ta3B 84 84 3.83(6) ?
Ta3A AL3T Ta3B 79 84 125.46(13) ?
Al1C AL3T Ta3B 74 84 68.90(12) ?
Ta3B AL3T Ta3B 79 84 129.09(17) ?
Al1A AL3T Al2 74 9 124.99(14) ?
Al1B AL3T Al2 74 9 135.5(4) ?
Al5 AL3T Al2 10_656 9 107.95(12) ?
Al9A AL3T Al2 76_466 9 102.74(12) ?
Al9A AL3T Al2 75_646 9 154.82(14) ?
Ta3A AL3T Al2 84 9 60.96(6) ?
Ta3A AL3T Al2 79 9 109.08(10) ?
Al1C AL3T Al2 74 9 107.6(3) ?
Ta3B AL3T Al2 79 9 109.44(10) ?
Ta3B AL3T Al2 84 9 59.56(7) ?
Al1A AL3T Al2 74 5 124.99(14) ?
Al1B AL3T Al2 74 5 135.5(4) ?
Al5 AL3T Al2 10_656 5 107.95(12) ?
Al9A AL3T Al2 76_466 5 154.82(14) ?
Al9A AL3T Al2 75_646 5 102.74(12) ?
Ta3A AL3T Al2 84 5 109.08(10) ?
Ta3A AL3T Al2 79 5 60.96(6) ?
Al1C AL3T Al2 74 5 107.6(3) ?
Ta3B AL3T Al2 79 5 59.56(7) ?
Ta3B AL3T Al2 84 5 109.44(10) ?
Al2 AL3T Al2 9 5 55.40(11) ?
Al5 Al4 Al5 9 5 119.974(9) ?
Al5 Al4 Al5 9 . 119.974(9) ?
Al5 Al4 Al5 5 . 119.973(9) ?
Al5 Al4 Al4 9 4_566 107.58(13) ?
Al5 Al4 Al4 5 4_566 107.58(13) ?
Al5 Al4 Al4 . 4_566 55.67(15) ?
Al5 Al4 Al4 9 3_656 107.58(13) ?
Al5 Al4 Al4 5 3_656 55.67(15) ?
Al5 Al4 Al4 . 3_656 107.58(13) ?
Al4 Al4 Al4 4_566 3_656 60.0 ?
Al5 Al4 Al4 9 2_665 55.67(15) ?
Al5 Al4 Al4 5 2_665 107.58(13) ?
Al5 Al4 Al4 . 2_665 107.58(13) ?
Al4 Al4 Al4 4_566 2_665 60.0 ?
Al4 Al4 Al4 3_656 2_665 60.0 ?
Al5 Al4 Ta7 9 . 134.0(2) ?
Al5 Al4 Ta7 5 . 68.60(9) ?
Al5 Al4 Ta7 . . 68.60(9) ?
Al4 Al4 Ta7 4_566 . 111.95(8) ?
Al4 Al4 Ta7 3_656 . 111.95(8) ?
Al4 Al4 Ta7 2_665 . 170.30(9) ?
Al5 Al4 Ta7 9 9 68.60(9) ?
Al5 Al4 Ta7 5 9 134.0(2) ?
Al5 Al4 Ta7 . 9 68.60(9) ?
Al4 Al4 Ta7 4_566 9 111.95(8) ?
Al4 Al4 Ta7 3_656 9 170.30(9) ?
Al4 Al4 Ta7 2_665 9 111.95(7) ?
Ta7 Al4 Ta7 . 9 75.46(14) ?
Al5 Al4 Ta7 9 5 68.60(9) ?
Al5 Al4 Ta7 5 5 68.60(9) ?
Al5 Al4 Ta7 . 5 134.0(2) ?
Al4 Al4 Ta7 4_566 5 170.30(9) ?
Al4 Al4 Ta7 3_656 5 111.95(7) ?
Al4 Al4 Ta7 2_665 5 111.95(7) ?
Ta7 Al4 Ta7 . 5 75.46(14) ?
Ta7 Al4 Ta7 9 5 75.46(14) ?
Al5 Al4 Ta6 9 4_566 61.17(3) ?
Al5 Al4 Ta6 5 4_566 61.17(3) ?
Al5 Al4 Ta6 . 4_566 167.4(3) ?
Al4 Al4 Ta6 4_566 4_566 111.76(12) ?
Al4 Al4 Ta6 3_656 4_566 61.87(10) ?
Al4 Al4 Ta6 2_665 4_566 61.87(10) ?
Ta7 Al4 Ta6 . 4_566 120.59(10) ?
Ta7 Al4 Ta6 9 4_566 120.59(10) ?
Ta7 Al4 Ta6 5 4_566 58.55(3) ?
Al5 Al4 Ta6 9 2_665 167.4(3) ?
Al5 Al4 Ta6 5 2_665 61.17(3) ?
Al5 Al4 Ta6 . 2_665 61.17(3) ?
Al4 Al4 Ta6 4_566 2_665 61.87(10) ?
Al4 Al4 Ta6 3_656 2_665 61.87(10) ?
Al4 Al4 Ta6 2_665 2_665 111.76(12) ?
Ta7 Al4 Ta6 . 2_665 58.55(3) ?
Ta7 Al4 Ta6 9 2_665 120.59(10) ?
Ta7 Al4 Ta6 5 2_665 120.59(10) ?
Ta6 Al4 Ta6 4_566 2_665 114.72(9) ?
Al5 Al4 Ta6 9 3_656 61.17(3) ?
Al5 Al4 Ta6 5 3_656 167.4(3) ?
Al5 Al4 Ta6 . 3_656 61.17(3) ?
Al4 Al4 Ta6 4_566 3_656 61.87(10) ?
Al4 Al4 Ta6 3_656 3_656 111.76(12) ?
Al4 Al4 Ta6 2_665 3_656 61.87(10) ?
Ta7 Al4 Ta6 . 3_656 120.59(10) ?
Ta7 Al4 Ta6 9 3_656 58.55(3) ?
Ta7 Al4 Ta6 5 3_656 120.59(10) ?
Ta6 Al4 Ta6 4_566 3_656 114.72(9) ?
Ta6 Al4 Ta6 2_665 3_656 114.72(9) ?
Al4 Al5 Al4 4_566 . 68.7(3) ?
Al4 Al5 Al3 4_566 8_656 118.34(10) ?
Al4 Al5 Al3 . 8_656 118.34(10) ?
Al4 Al5 Al3 4_566 7_665 118.34(10) ?
Al4 Al5 Al3 . 7_665 118.34(10) ?
Al3 Al5 Al3 8_656 7_665 109.8(3) ?
Al4 Al5 AL3T 4_566 8_656 126.13(9) ?
Al4 Al5 AL3T . 8_656 126.13(9) ?
Al3 Al5 AL3T 8_656 8_656 10.48(9) ?
Al3 Al5 AL3T 7_665 8_656 99.3(2) ?
Al4 Al5 AL3T 4_566 7_665 126.13(9) ?
Al4 Al5 AL3T . 7_665 126.13(9) ?
Al3 Al5 AL3T 8_656 7_665 99.3(2) ?
Al3 Al5 AL3T 7_665 7_665 10.48(9) ?
AL3T Al5 AL3T 8_656 7_665 88.87(19) ?
Al4 Al5 Al9A 4_566 30_566 169.3(2) ?
Al4 Al5 Al9A . 30_566 100.65(18) ?
Al3 Al5 Al9A 8_656 30_566 66.03(11) ?
Al3 Al5 Al9A 7_665 30_566 66.03(11) ?
AL3T Al5 Al9A 8_656 30_566 59.69(11) ?
AL3T Al5 Al9A 7_665 30_566 59.69(11) ?
Al4 Al5 Al9A 4_566 29_544 100.65(18) ?
Al4 Al5 Al9A . 29_544 169.3(2) ?
Al3 Al5 Al9A 8_656 29_544 66.03(11) ?
Al3 Al5 Al9A 7_665 29_544 66.03(11) ?
AL3T Al5 Al9A 8_656 29_544 59.69(11) ?
AL3T Al5 Al9A 7_665 29_544 59.69(11) ?
Al9A Al5 Al9A 30_566 29_544 90.0(3) ?
Al4 Al5 Ta6 4_566 3_656 68.01(9) ?
Al4 Al5 Ta6 . 3_656 68.01(9) ?
Al3 Al5 Ta6 8_656 3_656 62.05(10) ?
Al3 Al5 Ta6 7_665 3_656 171.9(2) ?
AL3T Al5 Ta6 8_656 3_656 72.52(7) ?
AL3T Al5 Ta6 7_665 3_656 161.39(17) ?
Al9A Al5 Ta6 30_566 3_656 108.69(5) ?
Al9A Al5 Ta6 29_544 3_656 108.69(5) ?
Al4 Al5 Ta6 4_566 2_665 68.01(9) ?
Al4 Al5 Ta6 . 2_665 68.01(9) ?
Al3 Al5 Ta6 8_656 2_665 171.9(2) ?
Al3 Al5 Ta6 7_665 2_665 62.05(10) ?
AL3T Al5 Ta6 8_656 2_665 161.39(17) ?
AL3T Al5 Ta6 7_665 2_665 72.52(7) ?
Al9A Al5 Ta6 30_566 2_665 108.69(5) ?
Al9A Al5 Ta6 29_544 2_665 108.69(5) ?
Ta6 Al5 Ta6 3_656 2_665 126.08(17) ?
Al4 Al5 Ta7 4_566 . 115.93(17) ?
Al4 Al5 Ta7 . . 60.98(11) ?
Al3 Al5 Ta7 8_656 . 119.14(9) ?
Al3 Al5 Ta7 7_665 . 63.02(5) ?
AL3T Al5 Ta7 8_656 . 115.03(10) ?
AL3T Al5 Ta7 7_665 . 67.56(5) ?
Al9A Al5 Ta7 30_566 . 56.08(8) ?
Al9A Al5 Ta7 29_544 . 126.79(14) ?
Ta6 Al5 Ta7 3_656 . 119.95(7) ?
Ta6 Al5 Ta7 2_665 . 58.30(2) ?
Al4 Al5 Ta7 4_566 11_566 60.98(11) ?
Al4 Al5 Ta7 . 11_566 115.93(17) ?
Al3 Al5 Ta7 8_656 11_566 119.14(9) ?
Al3 Al5 Ta7 7_665 11_566 63.02(5) ?
AL3T Al5 Ta7 8_656 11_566 115.03(10) ?
AL3T Al5 Ta7 7_665 11_566 67.56(5) ?
Al9A Al5 Ta7 30_566 11_566 126.79(14) ?
Al9A Al5 Ta7 29_544 11_566 56.08(8) ?
Ta6 Al5 Ta7 3_656 11_566 119.95(7) ?
Ta6 Al5 Ta7 2_665 11_566 58.30(2) ?
Ta7 Al5 Ta7 . 11_566 109.731(13) ?
Al6 Al6 Al6 9 5 60.004(18) ?
Al6 Al6 Al8 9 . 142.04(16) ?
Al6 Al6 Al8 5 . 142.03(16) ?
Al6 Al6 Al9B 9 . 136.5(3) ?
Al6 Al6 Al9B 5 . 85.3(2) ?
Al8 Al6 Al9B . . 81.5(4) ?
Al6 Al6 Al9B 9 9 85.3(2) ?
Al6 Al6 Al9B 5 9 136.5(3) ?
Al8 Al6 Al9B . 9 81.5(4) ?
Al9B Al6 Al9B . 9 107.7(6) ?
Al6 Al6 Al8 9 9 32.3(2) ?
Al6 Al6 Al8 5 9 85.4(2) ?
Al8 Al6 Al8 . 9 109.7(3) ?
Al9B Al6 Al8 . 9 168.8(5) ?
Al9B Al6 Al8 9 9 75.2(2) ?
Al6 Al6 Al8 9 5 85.4(2) ?
Al6 Al6 Al8 5 5 32.3(2) ?
Al8 Al6 Al8 . 5 109.7(3) ?
Al9B Al6 Al8 . 5 75.2(2) ?
Al9B Al6 Al8 9 5 168.8(5) ?
Al8 Al6 Al8 9 5 99.9(4) ?
Al6 Al6 Al8 9 28_566 138.99(16) ?
Al6 Al6 Al8 5 28_566 138.99(15) ?
Al8 Al6 Al8 . 28_566 4.94(15) ?
Al9B Al6 Al8 . 28_566 84.3(4) ?
Al9B Al6 Al8 9 28_566 84.3(4) ?
Al8 Al6 Al8 9 28_566 106.8(3) ?
Al8 Al6 Al8 5 28_566 106.8(3) ?
Al6 Al6 Ta2 9 . 85.6(2) ?
Al6 Al6 Ta2 5 . 85.6(2) ?
Al8 Al6 Ta2 . . 119.5(5) ?
Al9B Al6 Ta2 . . 64.9(4) ?
Al9B Al6 Ta2 9 . 64.9(4) ?
Al8 Al6 Ta2 9 . 108.1(3) ?
Al8 Al6 Ta2 5 . 108.1(3) ?
Al8 Al6 Ta2 28_566 . 124.4(4) ?
Al6 Al6 Al9A 9 9 85.8(2) ?
Al6 Al6 Al9A 5 9 136.2(2) ?
Al8 Al6 Al9A . 9 81.8(3) ?
Al9B Al6 Al9A . 9 106.4(4) ?
Al9B Al6 Al9A 9 9 1.4(4) ?
Al8 Al6 Al9A 9 9 76.35(10) ?
Al8 Al6 Al9A 5 9 168.5(5) ?
Al8 Al6 Al9A 28_566 9 84.8(3) ?
Ta2 Al6 Al9A . 9 63.67(18) ?
Al6 Al6 Al9A 9 . 136.2(2) ?
Al6 Al6 Al9A 5 . 85.8(2) ?
Al8 Al6 Al9A . . 81.8(3) ?
Al9B Al6 Al9A . . 1.4(4) ?
Al9B Al6 Al9A 9 . 106.4(4) ?
Al8 Al6 Al9A 9 . 168.5(5) ?
Al8 Al6 Al9A 5 . 76.35(10) ?
Al8 Al6 Al9A 28_566 . 84.8(3) ?
Ta2 Al6 Al9A . . 63.67(18) ?
Al9A Al6 Al9A 9 . 105.2(3) ?
Al6 Al6 Al9B 9 5 37.7(2) ?
Al6 Al6 Al9B 5 5 37.7(2) ?
Al8 Al6 Al9B . 5 179.6(6) ?
Al9B Al6 Al9B . 5 98.8(4) ?
Al9B Al6 Al9B 9 5 98.8(4) ?
Al8 Al6 Al9B 9 5 70.1(3) ?
Al8 Al6 Al9B 5 5 70.1(3) ?
Al8 Al6 Al9B 28_566 5 174.7(5) ?
Ta2 Al6 Al9B . 5 60.9(4) ?
Al9A Al6 Al9B 9 5 98.4(3) ?
Al9A Al6 Al9B . 5 98.4(3) ?
Al8 Al7 Al8 35_566 58_656 9.7(3) ?
Al8 Al7 Al8 35_566 79_665 103.82(16) ?
Al8 Al7 Al8 58_656 79_665 111.4(3) ?
Al8 Al7 Al8 35_566 30_566 95.7(3) ?
Al8 Al7 Al8 58_656 30_566 103.82(16) ?
Al8 Al7 Al8 79_665 30_566 9.7(3) ?
Al8 Al7 Al8 35_566 51_656 103.82(16) ?
Al8 Al7 Al8 58_656 51_656 95.7(3) ?
Al8 Al7 Al8 79_665 51_656 103.82(16) ?
Al8 Al7 Al8 30_566 51_656 111.4(3) ?
Al8 Al7 Al8 35_566 74_665 111.4(3) ?
Al8 Al7 Al8 58_656 74_665 103.82(16) ?
Al8 Al7 Al8 79_665 74_665 95.7(3) ?
Al8 Al7 Al8 30_566 74_665 103.82(16) ?
Al8 Al7 Al8 51_656 74_665 9.7(3) ?
Al8 Al7 Ta7 35_566 . 66.55(11) ?
Al8 Al7 Ta7 58_656 . 66.55(11) ?
Al8 Al7 Ta7 79_665 . 132.07(14) ?
Al8 Al7 Ta7 30_566 . 124.10(13) ?
Al8 Al7 Ta7 51_656 . 124.10(13) ?
Al8 Al7 Ta7 74_665 . 132.07(14) ?
Al8 Al7 Ta7 35_566 9 124.10(13) ?
Al8 Al7 Ta7 58_656 9 132.07(14) ?
Al8 Al7 Ta7 79_665 9 66.55(11) ?
Al8 Al7 Ta7 30_566 9 66.55(11) ?
Al8 Al7 Ta7 51_656 9 132.07(14) ?
Al8 Al7 Ta7 74_665 9 124.10(13) ?
Ta7 Al7 Ta7 . 9 80.56(10) ?
Al8 Al7 Ta7 35_566 5 132.07(14) ?
Al8 Al7 Ta7 58_656 5 124.10(13) ?
Al8 Al7 Ta7 79_665 5 124.10(13) ?
Al8 Al7 Ta7 30_566 5 132.07(14) ?
Al8 Al7 Ta7 51_656 5 66.55(11) ?
Al8 Al7 Ta7 74_665 5 66.55(11) ?
Ta7 Al7 Ta7 . 5 80.56(10) ?
Ta7 Al7 Ta7 9 5 80.56(10) ?
Al8 Al7 Ta8 35_566 . 65.34(13) ?
Al8 Al7 Ta8 58_656 . 65.34(13) ?
Al8 Al7 Ta8 79_665 . 65.34(13) ?
Al8 Al7 Ta8 30_566 . 65.34(13) ?
Al8 Al7 Ta8 51_656 . 65.34(14) ?
Al8 Al7 Ta8 74_665 . 65.34(14) ?
Ta7 Al7 Ta8 . . 131.71(7) ?
Ta7 Al7 Ta8 9 . 131.71(7) ?
Ta7 Al7 Ta8 5 . 131.71(7) ?
Al8 Al7 Al9B 35_566 58_656 74.3(3) ?
Al8 Al7 Al9B 58_656 58_656 65.6(4) ?
Al8 Al7 Al9B 79_665 58_656 167.7(6) ?
Al8 Al7 Al9B 30_566 58_656 167.7(6) ?
Al8 Al7 Al9B 51_656 58_656 65.6(4) ?
Al8 Al7 Al9B 74_665 58_656 74.3(3) ?
Ta7 Al7 Al9B . 58_656 58.8(4) ?
Ta7 Al7 Al9B 9 58_656 124.8(6) ?
Ta7 Al7 Al9B 5 58_656 58.8(4) ?
Ta8 Al7 Al9B . 58_656 103.5(6) ?
Al8 Al7 Al9B 35_566 74_665 167.7(6) ?
Al8 Al7 Al9B 58_656 74_665 167.7(6) ?
Al8 Al7 Al9B 79_665 74_665 65.6(4) ?
Al8 Al7 Al9B 30_566 74_665 74.3(3) ?
Al8 Al7 Al9B 51_656 74_665 74.3(3) ?
Al8 Al7 Al9B 74_665 74_665 65.6(4) ?
Ta7 Al7 Al9B . 74_665 124.8(6) ?
Ta7 Al7 Al9B 9 74_665 58.8(4) ?
Ta7 Al7 Al9B 5 74_665 58.8(4) ?
Ta8 Al7 Al9B . 74_665 103.5(6) ?
Al9B Al7 Al9B 58_656 74_665 114.7(4) ?
Al8 Al8 Al6 28_566 . 149.7(3) ?
Al8 Al8 Ta3B 28_566 6_666 126.08(15) ?
Al6 Al8 Ta3B . 6_666 84.2(3) ?
Al8 Al8 Al6 28_566 9 146.1(2) ?
Al6 Al8 Al6 . 9 5.6(3) ?
Ta3B Al8 Al6 6_666 9 87.5(3) ?
Al8 Al8 Al6 28_566 5 146.1(2) ?
Al6 Al8 Al6 . 5 5.6(3) ?
Ta3B Al8 Al6 6_666 5 87.5(3) ?
Al6 Al8 Al6 9 5 9.1(4) ?
Al8 Al8 Ta3A 28_566 6_666 127.27(13) ?
Al6 Al8 Ta3A . 6_666 83.0(3) ?
Ta3B Al8 Ta3A 6_666 6_666 1.19(5) ?
Al6 Al8 Ta3A 9 6_666 86.3(2) ?
Al6 Al8 Ta3A 5 6_666 86.3(2) ?
Al8 Al8 Al6 28_566 28_566 25.4(2) ?
Al6 Al8 Al6 . 28_566 124.3(5) ?
Ta3B Al8 Al6 6_666 28_566 151.4(3) ?
Al6 Al8 Al6 9 28_566 121.0(4) ?
Al6 Al8 Al6 5 28_566 121.0(4) ?
Ta3A Al8 Al6 6_666 28_566 152.6(3) ?
Al8 Al8 Al7 28_566 51_656 85.15(14) ?
Al6 Al8 Al7 . 51_656 79.74(18) ?
Ta3B Al8 Al7 6_666 51_656 116.89(14) ?
Al6 Al8 Al7 9 51_656 74.2(3) ?
Al6 Al8 Al7 5 51_656 82.2(2) ?
Ta3A Al8 Al7 6_666 51_656 116.58(14) ?
Al6 Al8 Al7 28_566 51_656 73.16(16) ?
Al8 Al8 Al7 28_566 74_665 85.15(13) ?
Al6 Al8 Al7 . 74_665 79.74(18) ?
Ta3B Al8 Al7 6_666 74_665 116.89(14) ?
Al6 Al8 Al7 9 74_665 82.2(2) ?
Al6 Al8 Al7 5 74_665 74.2(3) ?
Ta3A Al8 Al7 6_666 74_665 116.58(14) ?
Al6 Al8 Al7 28_566 74_665 73.16(16) ?
Al7 Al8 Al7 51_656 74_665 119.3(3) ?
Al8 Al8 Ta3B 28_566 29_655 46.21(14) ?
Al6 Al8 Ta3B . 29_655 164.1(4) ?
Ta3B Al8 Ta3B 6_666 29_655 79.87(19) ?
Al6 Al8 Ta3B 9 29_655 166.6(3) ?
Al6 Al8 Ta3B 5 29_655 166.6(3) ?
Ta3A Al8 Ta3B 6_666 29_655 81.06(17) ?
Al6 Al8 Ta3B 28_566 29_655 71.6(2) ?
Al7 Al8 Ta3B 51_656 29_655 107.51(16) ?
Al7 Al8 Ta3B 74_665 29_655 107.51(16) ?
Al8 Al8 Ta3A 28_566 29_655 45.72(12) ?
Al6 Al8 Ta3A . 29_655 164.6(4) ?
Ta3B Al8 Ta3A 6_666 29_655 80.36(17) ?
Al6 Al8 Ta3A 9 29_655 167.0(3) ?
Al6 Al8 Ta3A 5 29_655 167.0(3) ?
Ta3A Al8 Ta3A 6_666 29_655 81.55(16) ?
Al6 Al8 Ta3A 28_566 29_655 71.1(2) ?
Al7 Al8 Ta3A 51_656 29_655 107.30(15) ?
Al7 Al8 Ta3A 74_665 29_655 107.30(15) ?
Ta3B Al8 Ta3A 29_655 29_655 0.49(5) ?
Al8 Al8 Ta8 28_566 . 85.63(13) ?
Al6 Al8 Ta8 . . 64.1(3) ?
Ta3B Al8 Ta8 6_666 . 148.3(3) ?
Al6 Al8 Ta8 9 . 60.9(2) ?
Al6 Al8 Ta8 5 . 60.9(2) ?
Ta3A Al8 Ta8 6_666 . 147.1(2) ?
Al6 Al8 Ta8 28_566 . 60.3(2) ?
Al7 Al8 Ta8 51_656 . 59.81(13) ?
Al7 Al8 Ta8 74_665 . 59.81(13) ?
Ta3B Al8 Ta8 29_655 . 131.8(2) ?
Ta3A Al8 Ta8 29_655 . 131.4(2) ?
AL3T Al9A AL3T 76_566 75_656 85.0(3) ?
AL3T Al9A Al6 76_566 5 129.1(2) ?
AL3T Al9A Al6 75_656 5 136.8(3) ?
AL3T Al9A Al6 76_566 . 136.8(3) ?
AL3T Al9A Al6 75_656 . 129.1(2) ?
Al6 Al9A Al6 5 . 8.4(4) ?
AL3T Al9A Al1B 76_566 4_666 71.8(4) ?
AL3T Al9A Al1B 75_656 4_666 45.7(4) ?
Al6 Al9A Al1B 5 4_666 113.4(4) ?
Al6 Al9A Al1B . 4_666 110.9(3) ?
AL3T Al9A Al1B 76_566 3_666 45.7(4) ?
AL3T Al9A Al1B 75_656 3_666 71.8(4) ?
Al6 Al9A Al1B 5 3_666 110.9(3) ?
Al6 Al9A Al1B . 3_666 113.4(4) ?
Al1B Al9A Al1B 4_666 3_666 33.1(8) ?
AL3T Al9A Ta7 76_566 84_665 70.49(11) ?
AL3T Al9A Ta7 75_656 84_665 121.2(3) ?
Al6 Al9A Ta7 5 84_665 97.5(3) ?
Al6 Al9A Ta7 . 84_665 102.8(3) ?
Al1B Al9A Ta7 4_666 84_665 141.1(4) ?
Al1B Al9A Ta7 3_666 84_665 114.7(4) ?
AL3T Al9A Ta7 76_566 79_665 121.2(3) ?
AL3T Al9A Ta7 75_656 79_665 70.49(11) ?
Al6 Al9A Ta7 5 79_665 102.8(3) ?
Al6 Al9A Ta7 . 79_665 97.5(3) ?
Al1B Al9A Ta7 4_666 79_665 114.7(4) ?
Al1B Al9A Ta7 3_666 79_665 141.1(4) ?
Ta7 Al9A Ta7 84_665 79_665 78.29(10) ?
AL3T Al9A Ta3B 76_566 10_666 62.59(9) ?
AL3T Al9A Ta3B 75_656 10_666 142.6(3) ?
Al6 Al9A Ta3B 5 10_666 67.2(3) ?
Al6 Al9A Ta3B . 10_666 75.4(3) ?
Al1B Al9A Ta3B 4_666 10_666 103.0(4) ?
Al1B Al9A Ta3B 3_666 10_666 72.2(4) ?
Ta7 Al9A Ta3B 84_665 10_666 66.98(7) ?
Ta7 Al9A Ta3B 79_665 10_666 141.44(19) ?
AL3T Al9A Ta3B 76_566 6_666 142.6(3) ?
AL3T Al9A Ta3B 75_656 6_666 62.59(9) ?
Al6 Al9A Ta3B 5 6_666 75.4(3) ?
Al6 Al9A Ta3B . 6_666 67.2(3) ?
Al1B Al9A Ta3B 4_666 6_666 72.2(4) ?
Al1B Al9A Ta3B 3_666 6_666 103.0(4) ?
Ta7 Al9A Ta3B 84_665 6_666 141.44(19) ?
Ta7 Al9A Ta3B 79_665 6_666 66.98(7) ?
Ta3B Al9A Ta3B 10_666 6_666 136.6(3) ?
AL3T Al9A Ta3A 76_566 10_666 59.54(7) ?
AL3T Al9A Ta3A 75_656 10_666 138.2(3) ?
Al6 Al9A Ta3A 5 10_666 69.8(2) ?
Al6 Al9A Ta3A . 10_666 77.9(3) ?
Al1B Al9A Ta3A 4_666 10_666 98.6(4) ?
Al1B Al9A Ta3A 3_666 10_666 67.7(4) ?
Ta7 Al9A Ta3A 84_665 10_666 69.64(4) ?
Ta7 Al9A Ta3A 79_665 10_666 145.40(16) ?
Ta3B Al9A Ta3A 10_666 10_666 4.50(7) ?
Ta3B Al9A Ta3A 6_666 10_666 136.6(2) ?
AL3T Al9A Ta3A 76_566 6_666 138.2(3) ?
AL3T Al9A Ta3A 75_656 6_666 59.54(7) ?
Al6 Al9A Ta3A 5 6_666 77.9(3) ?
Al6 Al9A Ta3A . 6_666 69.8(2) ?
Al1B Al9A Ta3A 4_666 6_666 67.7(4) ?
Al1B Al9A Ta3A 3_666 6_666 98.6(4) ?
Ta7 Al9A Ta3A 84_665 6_666 145.40(16) ?
Ta7 Al9A Ta3A 79_665 6_666 69.64(4) ?
Ta3B Al9A Ta3A 10_666 6_666 136.6(2) ?
Ta3B Al9A Ta3A 6_666 6_666 4.50(7) ?
Ta3A Al9A Ta3A 10_666 6_666 136.1(2) ?
Al6 Al9B Al6 5 . 9.4(5) ?
Al6 Al9B Ta3B 5 10_666 72.5(6) ?
Al6 Al9B Ta3B . 10_666 81.7(8) ?
Al6 Al9B Ta3B 5 6_666 81.7(8) ?
Al6 Al9B Ta3B . 6_666 72.5(6) ?
Ta3B Al9B Ta3B 10_666 6_666 144.8(9) ?
Al6 Al9B Ta2 5 . 60.8(6) ?
Al6 Al9B Ta2 . . 60.8(6) ?
Ta3B Al9B Ta2 10_666 . 73.3(4) ?
Ta3B Al9B Ta2 6_666 . 73.3(4) ?
Al6 Al9B Ta3A 5 6_666 84.1(7) ?
Al6 Al9B Ta3A . 6_666 75.1(6) ?
Ta3B Al9B Ta3A 10_666 6_666 143.7(8) ?
Ta3B Al9B Ta3A 6_666 6_666 4.55(8) ?
Ta2 Al9B Ta3A . 6_666 71.1(3) ?
Al6 Al9B Ta3A 5 10_666 75.1(6) ?
Al6 Al9B Ta3A . 10_666 84.1(7) ?
Ta3B Al9B Ta3A 10_666 10_666 4.55(8) ?
Ta3B Al9B Ta3A 6_666 10_666 143.7(8) ?
Ta2 Al9B Ta3A . 10_666 71.1(3) ?
Ta3A Al9B Ta3A 6_666 10_666 142.0(7) ?
Al6 Al9B Al6 5 9 5.8(3) ?
Al6 Al9B Al6 . 9 5.8(3) ?
Ta3B Al9B Al6 10_666 9 76.4(6) ?
Ta3B Al9B Al6 6_666 9 76.4(6) ?
Ta2 Al9B Al6 . 9 57.3(6) ?
Ta3A Al9B Al6 6_666 9 78.7(6) ?
Ta3A Al9B Al6 10_666 9 78.7(6) ?
Al6 Al9B Ta7 5 84_665 104.3(8) ?
Al6 Al9B Ta7 . 84_665 110.4(9) ?
Ta3B Al9B Ta7 10_666 84_665 67.54(12) ?
Ta3B Al9B Ta7 6_666 84_665 144.0(5) ?
Ta2 Al9B Ta7 . 84_665 140.8(3) ?
Ta3A Al9B Ta7 6_666 84_665 147.1(5) ?
Ta3A Al9B Ta7 10_666 84_665 70.00(10) ?
Al6 Al9B Ta7 9 84_665 109.9(8) ?
Al6 Al9B Ta7 5 79_665 110.4(9) ?
Al6 Al9B Ta7 . 79_665 104.3(8) ?
Ta3B Al9B Ta7 10_666 79_665 144.0(5) ?
Ta3B Al9B Ta7 6_666 79_665 67.54(12) ?
Ta2 Al9B Ta7 . 79_665 140.8(3) ?
Ta3A Al9B Ta7 6_666 79_665 70.00(10) ?
Ta3A Al9B Ta7 10_666 79_665 147.1(5) ?
Al6 Al9B Ta7 9 79_665 109.9(8) ?
Ta7 Al9B Ta7 84_665 79_665 77.3(4) ?
Al6 Al9B Al1B 5 3_666 114.5(7) ?
Al6 Al9B Al1B . 3_666 117.3(7) ?
Ta3B Al9B Al1B 10_666 3_666 70.6(5) ?
Ta3B Al9B Al1B 6_666 3_666 100.3(6) ?
Ta2 Al9B Al1B . 3_666 57.8(4) ?
Ta3A Al9B Al1B 6_666 3_666 95.8(6) ?
Ta3A Al9B Al1B 10_666 3_666 66.0(5) ?
Al6 Al9B Al1B 9 3_666 112.8(7) ?
Ta7 Al9B Al1B 84_665 3_666 108.7(8) ?
Ta7 Al9B Al1B 79_665 3_666 130.9(11) ?
Al6 Al9B Al1B 5 4_666 117.3(7) ?
Al6 Al9B Al1B . 4_666 114.5(7) ?
Ta3B Al9B Al1B 10_666 4_666 100.3(6) ?
Ta3B Al9B Al1B 6_666 4_666 70.6(5) ?
Ta2 Al9B Al1B . 4_666 57.8(4) ?
Ta3A Al9B Al1B 6_666 4_666 66.0(5) ?
Ta3A Al9B Al1B 10_666 4_666 95.8(6) ?
Al6 Al9B Al1B 9 4_666 112.8(7) ?
Ta7 Al9B Al1B 84_665 4_666 130.9(11) ?
Ta7 Al9B Al1B 79_665 4_666 108.7(8) ?
Al1B Al9B Al1B 3_666 4_666 31.1(8) ?

loop_
_geom_bond_atom_site_label_1
_geom_bond_atom_site_label_2
_geom_bond_site_symmetry_2
_geom_bond_distance
_geom_bond_publ_flag
Ta1 Al1C . 2.727(14) ?
Ta1 Al1C 5 2.727(14) ?
Ta1 Al1C 9 2.727(14) ?
Ta1 Al1C 8 2.727(14) ?
Ta1 Al1C 7 2.727(14) ?
Ta1 Al1C 4 2.727(14) ?
Ta1 Al1C 3 2.727(14) ?
Ta1 Al1C 12 2.727(14) ?
Ta1 Al1C 11 2.727(14) ?
Ta1 Al1C 6 2.727(14) ?
Ta1 Al1C 2 2.727(14) ?
Ta1 Al1C 10 2.727(14) ?
Ta2 Al6 . 2.629(8) ?
Ta2 Al6 9 2.629(8) ?
Ta2 Al6 5 2.629(8) ?
Ta2 Al9B . 2.729(17) ?
Ta2 Al9B 5 2.729(17) ?
Ta2 Al9B 9 2.729(17) ?
Ta2 Al1B 12_666 2.743(9) ?
Ta2 Al1B 11_666 2.743(9) ?
Ta2 Al1B 7_666 2.743(9) ?
Ta2 Al1B 4_666 2.743(9) ?
Ta2 Al1B 8_666 2.743(9) ?
Ta2 Al1B 3_666 2.743(9) ?
Ta3A Al8 12_664 2.579(6) ?
Ta3A AL3T 30 2.7435(14) ?
Ta3A AL3T 58 2.7435(14) ?
Ta3A Al9B 12_664 2.747(6) ?
Ta3A Al9B 7_664 2.747(6) ?
Ta3A Al9A 12_664 2.801(2) ?
Ta3A Al9A 7_664 2.801(2) ?
Ta3A Al1A 5 2.864(2) ?
Ta3A Al1A 9 2.864(2) ?
Ta3A Al2 28 2.8639(19) ?
Ta3A Al2 51 2.8639(19) ?
Ta3A Al8 81_444 2.866(6) ?
Ta3B Al8 12_664 2.365(7) ?
Ta3B Al8 81_444 2.648(7) ?
Ta3B Al9B 12_664 2.709(7) ?
Ta3B Al9B 7_664 2.709(7) ?
Ta3B Al9A 12_664 2.780(3) ?
Ta3B Al9A 7_664 2.780(3) ?
Ta3B Al2 28 2.859(2) ?
Ta3B Al2 51 2.859(2) ?
Ta3B AL3T 58 2.859(3) ?
Ta3B AL3T 30 2.859(3) ?
Ta3B Al3 58 2.972(3) ?
Ta3B Al3 30 2.972(3) ?
Ta4 Al2 . 3.055(2) ?
Ta4 Al2 9 3.055(2) ?
Ta4 Al2 5 3.055(2) ?
Ta4 Al2 84 3.055(2) ?
Ta4 Al2 35 3.055(2) ?
Ta4 Al2 56 3.055(2) ?
Ta4 Al2 79 3.055(2) ?
Ta4 Al2 51 3.055(2) ?
Ta4 Al2 28 3.055(2) ?
Ta4 Al2 58 3.055(2) ?
Ta4 Al2 30 3.055(2) ?
Ta4 Al2 74 3.055(2) ?
Ta5 Al1C 9 2.515(14) ?
Ta5 Al1C 5 2.515(14) ?
Ta5 Al1C . 2.515(14) ?
Ta5 AL3T 30 2.908(3) ?
Ta5 AL3T 74 2.908(3) ?
Ta5 AL3T 58 2.908(3) ?
Ta5 Ta3A 5 2.9600(9) ?
Ta5 Ta3A 9 2.9600(9) ?
Ta5 Al3 58 2.969(3) ?
Ta5 Al3 30 2.969(3) ?
Ta5 Al3 74 2.969(3) ?
Ta6 Al3 9 2.790(4) ?
Ta6 Al3 5 2.790(4) ?
Ta6 Al3 . 2.790(4) ?
Ta6 Al5 10_656 2.841(2) ?
Ta6 Al5 6_566 2.841(2) ?
Ta6 Al5 2_665 2.841(2) ?
Ta6 Ta7 2_665 2.8683(3) ?
Ta6 Ta7 6_566 2.8683(3) ?
Ta6 Ta7 10_656 2.8683(3) ?
Ta6 Al2 5 3.002(2) ?
Ta6 Al2 9 3.002(2) ?
Ta6 Al2 . 3.002(2) ?
Ta7 Al7 . 2.700(3) ?
Ta7 Al9A 58_656 2.765(3) ?
Ta7 Al9A 30_566 2.765(3) ?
Ta7 Al9B 58_656 2.793(12) ?
Ta7 Al9B 30_566 2.793(12) ?
Ta7 Al2 2_665 2.840(2) ?
Ta7 Al4 . 2.852(4) ?
Ta7 Ta6 2_665 2.8683(3) ?
Ta7 Al8 58_656 2.909(3) ?
Ta7 Al8 35_566 2.909(3) ?
Ta7 Al3 7_665 2.9499(18) ?
Ta7 Al3 12_665 2.9499(18) ?
Ta8 Al7 28_566 2.749(4) ?
Ta8 Al7 51_656 2.749(4) ?
Ta8 Al7 74_665 2.749(4) ?
Ta8 Al7 . 2.749(4) ?
Ta8 Al6 5 2.759(8) ?
Ta8 Al6 9 2.759(8) ?
Ta8 Al6 79_665 2.759(8) ?
Ta8 Al6 30_566 2.759(8) ?
Ta8 Al6 74_665 2.759(8) ?
Ta8 Al6 51_656 2.759(8) ?
Ta8 Al6 35_566 2.759(8) ?
Ta8 Al6 58_656 2.759(8) ?
Al1A Al1C . 1.176(14) ?
Al1A Al1C 9 1.638(9) ?
Al1A Al1C 5 1.638(9) ?
Al1A AL3T 74 2.015(5) ?
Al1A Al1B 2 2.06(2) ?
Al1A Al3 74 2.480(5) ?
Al1A Al1A 9 2.539(6) ?
Al1A Al1A 5 2.539(6) ?
Al1A Al1A 2 2.547(8) ?
Al1A Ta3A 5 2.864(2) ?
Al1A Ta3A 9 2.864(2) ?
Al1A Al1B 9 2.867(18) ?
Al1B Al1B 2 1.57(4) ?
Al1B Al1C . 1.59(3) ?
Al1B Al1C 9 2.03(2) ?
Al1B Al1C 5 2.03(2) ?
Al1B Al1A 2 2.06(2) ?
Al1B AL3T 74 2.130(18) ?
Al1B Al3 74 2.608(18) ?
Al1B Ta2 3_646 2.743(9) ?
Al1B Ta2 4_466 2.743(9) ?
Al1B Al9A 4_466 2.758(14) ?
Al1B Al9A 3_646 2.758(14) ?
Al1B Al1A 5 2.867(18) ?
Al1C Al1C 9 0.51(2) ?
Al1C Al1C 5 0.51(2) ?
Al1C Al1A 9 1.638(9) ?
Al1C Al1A 5 1.638(9) ?
Al1C Al1B 9 2.03(2) ?
Al1C Al1B 5 2.03(2) ?
Al1C AL3T 74 2.831(14) ?
Al1C Al1B 2 2.99(2) ?
Al2 Al2 74 2.499(5) ?
Al2 Al3 9 2.569(4) ?
Al2 Al3 5 2.569(4) ?
Al2 Al2 9 2.693(4) ?
Al2 Al2 5 2.693(4) ?
Al2 Ta7 2_665 2.840(2) ?
Al2 Ta3B 51 2.859(2) ?
Al2 Ta3B 28 2.859(2) ?
Al2 Ta3A 51 2.8638(19) ?
Al2 Ta3A 28 2.8638(19) ?
Al2 AL3T 9 2.896(3) ?
Al2 AL3T 5 2.896(3) ?
Al3 Al1A 74 2.480(5) ?
Al3 Al5 10_656 2.552(4) ?
Al3 Al2 9 2.568(4) ?
Al3 Al2 5 2.568(4) ?
Al3 Al1B 74 2.608(18) ?
Al3 Ta3A 79 2.8767(18) ?
Al3 Ta3A 84 2.8767(18) ?
Al3 Al9A 76_466 2.943(6) ?
Al3 Al9A 75_646 2.943(6) ?
Al3 Ta7 10_656 2.9499(18) ?
Al3 Ta7 6_566 2.9499(18) ?
AL3T Al1A 74 2.015(5) ?
AL3T Al1B 74 2.130(18) ?
AL3T Al5 10_656 2.627(4) ?
AL3T Al9A 76_466 2.723(6) ?
AL3T Al9A 75_646 2.723(6) ?
AL3T Ta3A 84 2.7435(14) ?
AL3T Ta3A 79 2.7435(14) ?
AL3T Al1C 74 2.831(14) ?
AL3T Ta3B 79 2.859(3) ?
AL3T Ta3B 84 2.859(3) ?
AL3T Al2 9 2.896(3) ?
AL3T Al2 5 2.896(3) ?
Al4 Al5 9 2.514(4) ?
Al4 Al5 5 2.514(4) ?
Al4 Al5 . 2.514(4) ?
Al4 Al4 4_566 2.835(10) ?
Al4 Al4 3_656 2.835(10) ?
Al4 Al4 2_665 2.835(10) ?
Al4 Ta7 9 2.852(4) ?
Al4 Ta7 5 2.852(4) ?
Al4 Ta6 4_566 3.0069(15) ?
Al4 Ta6 2_665 3.0069(15) ?
Al4 Ta6 3_656 3.0069(15) ?
Al5 Al4 4_566 2.514(4) ?
Al5 Al3 8_656 2.551(4) ?
Al5 Al3 7_665 2.551(4) ?
Al5 AL3T 8_656 2.627(4) ?
Al5 AL3T 7_665 2.627(4) ?
Al5 Al9A 30_566 2.833(8) ?
Al5 Al9A 29_544 2.833(8) ?
Al5 Ta6 3_656 2.841(2) ?
Al5 Ta6 2_665 2.841(2) ?
Al5 Ta7 11_566 3.0370(2) ?
Al6 Al6 9 0.40(2) ?
Al6 Al6 5 0.40(2) ?
Al6 Al8 . 2.190(13) ?
Al6 Al9B . 2.45(3) ?
Al6 Al9B 9 2.45(3) ?
Al6 Al8 9 2.519(9) ?
Al6 Al8 5 2.519(9) ?
Al6 Al8 28_566 2.580(13) ?
Al6 Al9A 9 2.746(10) ?
Al6 Al9A . 2.746(10) ?
Al6 Al9B 5 2.75(3) ?
Al7 Al8 35_566 2.600(3) ?
Al7 Al8 58_656 2.600(3) ?
Al7 Al8 79_665 2.600(3) ?
Al7 Al8 30_566 2.600(3) ?
Al7 Al8 51_656 2.600(3) ?
Al7 Al8 74_665 2.600(3) ?
Al7 Ta7 9 2.700(3) ?
Al7 Ta7 5 2.700(3) ?
Al7 Al9B 58_656 2.97(2) ?
Al7 Al9B 74_665 2.97(2) ?
Al8 Al8 28_566 0.440(12) ?
Al8 Ta3B 6_666 2.365(7) ?
Al8 Al6 9 2.519(9) ?
Al8 Al6 5 2.519(9) ?
Al8 Ta3A 6_666 2.578(6) ?
Al8 Al6 28_566 2.579(13) ?
Al8 Al7 51_656 2.600(3) ?
Al8 Al7 74_665 2.600(3) ?
Al8 Ta3B 29_655 2.648(7) ?
Al8 Ta3A 29_655 2.866(6) ?
Al9A AL3T 76_566 2.723(6) ?
Al9A AL3T 75_656 2.723(6) ?
Al9A Al6 5 2.746(10) ?
Al9A Al1B 4_666 2.758(14) ?
Al9A Al1B 3_666 2.758(14) ?
Al9A Ta7 84_665 2.765(3) ?
Al9A Ta7 79_665 2.765(3) ?
Al9A Ta3B 10_666 2.780(3) ?
Al9A Ta3B 6_666 2.780(3) ?
Al9A Ta3A 10_666 2.801(2) ?
Al9A Ta3A 6_666 2.801(2) ?
Al9B Al6 5 2.45(3) ?
Al9B Ta3B 10_666 2.709(7) ?
Al9B Ta3B 6_666 2.709(7) ?
Al9B Ta3A 6_666 2.747(6) ?
Al9B Ta3A 10_666 2.747(6) ?
Al9B Al6 9 2.75(3) ?
Al9B Ta7 84_665 2.793(12) ?
Al9B Ta7 79_665 2.793(12) ?
Al9B Al1B 3_666 2.93(2) ?
Al9B Al1B 4_666 2.93(2) ?
